data_4102825
loop_
_publ_author_name
'M. Kevin Brown'
'Megan M. Blewett'
'James R. Colombe'
'E. J. Corey'

_publ_section_title
;
 Mechanism of the Enantioselective Oxidation of Racemic Secondary Alcohols
 Catalyzed by Chiral Mn(III)-Salen Complexes
;
_journal_name_full 'Journal of the American Chemical Society'
_journal_page_first 11165
_journal_page_last 11170
_journal_paper_doi 10.1021/ja103103d
_journal_volume 132
_journal_year 2010
_chemical_absolute_configuration rm
_chemical_formula_sum 'C101 H180 F12 Mn2 N4 O12 Sb2'
_chemical_formula_weight 2223.87
_chemical_name_systematic
; 
 ? 
;
_space_group_IT_number 1
_symmetry_cell_setting triclinic
_symmetry_space_group_name_Hall 'P 1'
_symmetry_space_group_name_H-M 'P 1'
_atom_sites_solution_hydrogens geom
_atom_sites_solution_primary direct
_atom_sites_solution_secondary difmap
_audit_creation_method SHELXL-97
_cell_angle_alpha 74.762(4)
_cell_angle_beta 78.464(4)
_cell_angle_gamma 87.099(4)
_cell_formula_units_Z 1
_cell_length_a 9.7378(12)
_cell_length_b 16.160(2)
_cell_length_c 19.357(2)
_cell_measurement_reflns_used 28014
_cell_measurement_temperature 100(2)
_cell_measurement_theta_max 27.4
_cell_measurement_theta_min 2.22
_cell_volume 2879.6(6)
_computing_cell_refinement 'SAINT 7.46A (Bruker-AXS, 2009)'
_computing_data_collection 'APEX2 v2009.3.0 (Bruker-AXS, 2009)'
_computing_data_reduction 'SAINT 7.46A (Bruker-AXS, 2009)'
_computing_molecular_graphics 'Bruker SHELXTL'
_computing_publication_material 'Bruker SHELXTL'
_computing_structure_refinement 'SHELXL-97 (Sheldrick, 2008)'
_computing_structure_solution 'SHELXS-97 (Sheldrick, 2008)'
_diffrn_ambient_temperature 100(2)
_diffrn_measured_fraction_theta_full 0.989
_diffrn_measured_fraction_theta_max 0.989
_diffrn_measurement_device_type 'CCD area detector'
_diffrn_measurement_method 'phi and omega scans'
_diffrn_radiation_monochromator graphite
_diffrn_radiation_source 'fine-focus sealed tube'
_diffrn_radiation_type MoK\a
_diffrn_radiation_wavelength 0.71073
_diffrn_reflns_av_R_equivalents 0.0264
_diffrn_reflns_av_sigmaI/netI 0.0338
_diffrn_reflns_limit_h_max 12
_diffrn_reflns_limit_h_min -12
_diffrn_reflns_limit_k_max 21
_diffrn_reflns_limit_k_min -20
_diffrn_reflns_limit_l_max 25
_diffrn_reflns_limit_l_min -25
_diffrn_reflns_number 68548
_diffrn_reflns_theta_full 27.56
_diffrn_reflns_theta_max 27.56
_diffrn_reflns_theta_min 1.31
_exptl_absorpt_coefficient_mu 0.752
_exptl_absorpt_correction_T_max 0.9634
_exptl_absorpt_correction_T_min 0.7736
_exptl_absorpt_correction_type multi-scan
_exptl_absorpt_process_details 'SADABS (Sheldrick, 2009)'
_exptl_crystal_colour brown
_exptl_crystal_density_diffrn 1.282
_exptl_crystal_density_method 'not measured'
_exptl_crystal_description plate
_exptl_crystal_F_000 1170
_exptl_crystal_size_max 0.36
_exptl_crystal_size_mid 0.18
_exptl_crystal_size_min 0.05
_refine_diff_density_max 1.062
_refine_diff_density_min -0.640
_refine_diff_density_rms 0.060
_refine_ls_abs_structure_details 'Flack H D (1983), Acta Cryst. A39, 876-881'
_refine_ls_abs_structure_Flack -0.016(10)
_refine_ls_extinction_method none
_refine_ls_goodness_of_fit_ref 1.097
_refine_ls_hydrogen_treatment constr
_refine_ls_matrix_type full
_refine_ls_number_parameters 1324
_refine_ls_number_reflns 26061
_refine_ls_number_restraints 272
_refine_ls_restrained_S_all 1.105
_refine_ls_R_factor_all 0.0374
_refine_ls_R_factor_gt 0.0335
_refine_ls_shift/su_max 0.003
_refine_ls_shift/su_mean 0.000
_refine_ls_structure_factor_coef Fsqd
_refine_ls_weighting_details 'calc w=1/[\s^2^(Fo^2^)+(0.0162P)^2^+2.1604P] where P=(Fo^2^+2Fc^2^)/3'
_refine_ls_weighting_scheme calc
_refine_ls_wR_factor_gt 0.0701
_refine_ls_wR_factor_ref 0.0719
_reflns_number_gt 24149
_reflns_number_total 26061
_reflns_threshold_expression >2sigma(I)
_cod_data_source_file ja103103d_si_001.cif
_cod_data_source_block Brown101
_cod_original_cell_volume 2879.5(6)
_cod_database_code 4102825

loop_
_symmetry_equiv_pos_as_xyz
'x, y, z'

loop_
_atom_site_label
_atom_site_type_symbol
_atom_site_fract_x
_atom_site_fract_y
_atom_site_fract_z
_atom_site_U_iso_or_equiv
_atom_site_adp_type
_atom_site_occupancy
_atom_site_symmetry_multiplicity
_atom_site_calc_flag
_atom_site_refinement_flags
_atom_site_disorder_assembly
_atom_site_disorder_group
Mn1 Mn 0.42091(5) -0.45832(3) 0.28381(3) 0.01589(11) Uani 1 1 d . . .
O1 O 0.3502(3) -0.50405(14) 0.21814(14) 0.0181(5) Uani 1 1 d . . .
O2 O 0.5471(3) -0.38265(15) 0.21140(14) 0.0186(5) Uani 1 1 d . . .
O3 O 0.5960(3) -0.55757(15) 0.29483(15) 0.0241(6) Uani 1 1 d . . .
H3O H 0.5836 -0.6091 0.3160 0.029 Uiso 1 1 d R . .
O4 O 0.2467(3) -0.36146(16) 0.28218(16) 0.0250(6) Uani 1 1 d . . .
H4O H 0.2291 -0.3196 0.3106 0.030 Uiso 1 1 d R . .
N1 N 0.3029(3) -0.53703(18) 0.36856(17) 0.0180(6) Uani 1 1 d . . .
N2 N 0.4790(3) -0.41772(16) 0.36181(15) 0.0173(5) Uani 1 1 d . . .
C1 C 0.2897(3) -0.5792(2) 0.2295(2) 0.0171(7) Uani 1 1 d . . .
C2 C 0.2759(4) -0.6095(2) 0.1684(2) 0.0180(7) Uani 1 1 d . . .
C3 C 0.2136(4) -0.6898(2) 0.1829(2) 0.0220(7) Uani 1 1 d . . .
H3A H 0.2045 -0.7105 0.1423 0.026 Uiso 1 1 calc R . .
C4 C 0.1634(4) -0.7425(2) 0.2532(2) 0.0203(7) Uani 1 1 d . . .
C5 C 0.1740(4) -0.7108(2) 0.3106(2) 0.0208(7) Uani 1 1 d . . .
H5A H 0.1385 -0.7437 0.3589 0.025 Uiso 1 1 calc R . .
C6 C 0.2368(4) -0.6299(2) 0.3002(2) 0.0188(7) Uani 1 1 d . . .
C7 C 0.2405(4) -0.6040(2) 0.3652(2) 0.0185(7) Uani 1 1 d . . .
H7A H 0.1925 -0.6394 0.4100 0.022 Uiso 1 1 calc R . .
C8 C 0.2917(3) -0.51159(18) 0.43756(16) 0.0199(6) Uani 1 1 d . . .
H8A H 0.2229 -0.4634 0.4366 0.024 Uiso 1 1 calc R . .
C9 C 0.2436(4) -0.5806(2) 0.5080(2) 0.0214(7) Uani 1 1 d . . .
H9A H 0.1481 -0.6000 0.5094 0.026 Uiso 1 1 calc R . .
H9B H 0.3073 -0.6306 0.5097 0.026 Uiso 1 1 calc R . .
C10 C 0.2436(3) -0.5455(2) 0.57331(19) 0.0283(7) Uani 1 1 d . . .
H10A H 0.1704 -0.5008 0.5748 0.034 Uiso 1 1 calc R . .
H10B H 0.2194 -0.5923 0.6185 0.034 Uiso 1 1 calc R . .
C11 C 0.3836(3) -0.5074(2) 0.57146(16) 0.0309(7) Uani 1 1 d . . .
H11A H 0.4552 -0.5532 0.5756 0.037 Uiso 1 1 calc R . .
H11B H 0.3763 -0.4824 0.6136 0.037 Uiso 1 1 calc R . .
C12 C 0.4292(4) -0.4378(2) 0.5004(2) 0.0271(8) Uani 1 1 d . . .
H12A H 0.3619 -0.3895 0.4978 0.033 Uiso 1 1 calc R . .
H12B H 0.5228 -0.4155 0.4991 0.033 Uiso 1 1 calc R . .
C13 C 0.4344(3) -0.47594(17) 0.43563(14) 0.0203(5) Uani 1 1 d . . .
H13A H 0.5016 -0.5251 0.4407 0.024 Uiso 1 1 calc R . .
C14 C 0.5500(3) -0.3492(2) 0.3513(2) 0.0203(7) Uani 1 1 d . . .
H14A H 0.5647 -0.3340 0.3934 0.024 Uiso 1 1 calc R . .
C15 C 0.6097(4) -0.2930(2) 0.2813(2) 0.0186(7) Uani 1 1 d . . .
C16 C 0.6772(4) -0.2183(2) 0.2825(2) 0.0222(8) Uani 1 1 d . . .
H16A H 0.6769 -0.2064 0.3280 0.027 Uiso 1 1 calc R . .
C17 C 0.7436(4) -0.1625(2) 0.2192(2) 0.0252(8) Uani 1 1 d . A .
C18 C 0.7465(4) -0.1853(2) 0.1544(2) 0.0229(8) Uani 1 1 d . . .
H18A H 0.7947 -0.1480 0.1106 0.028 Uiso 1 1 calc R . .
C19 C 0.6848(4) -0.2580(2) 0.1487(2) 0.0217(8) Uani 1 1 d . . .
C20 C 0.6104(4) -0.3129(2) 0.2138(2) 0.0178(7) Uani 1 1 d . . .
C21 C 0.3267(4) -0.5559(2) 0.0900(2) 0.0208(7) Uani 1 1 d . . .
C22 C 0.4854(4) -0.5375(2) 0.0776(2) 0.0262(8) Uani 1 1 d . . .
H22A H 0.5183 -0.5048 0.0270 0.039 Uiso 1 1 calc R . .
H22B H 0.5365 -0.5918 0.0872 0.039 Uiso 1 1 calc R . .
H22C H 0.5019 -0.5042 0.1108 0.039 Uiso 1 1 calc R . .
C23 C 0.2477(4) -0.4698(2) 0.0760(2) 0.0269(8) Uani 1 1 d . . .
H23A H 0.1466 -0.4807 0.0867 0.040 Uiso 1 1 calc R . .
H23B H 0.2767 -0.4381 0.0248 0.040 Uiso 1 1 calc R . .
H23C H 0.2696 -0.4360 0.1077 0.040 Uiso 1 1 calc R . .
C24 C 0.3048(4) -0.6017(2) 0.0334(2) 0.0245(8) Uani 1 1 d . . .
H24A H 0.2044 -0.6117 0.0383 0.037 Uiso 1 1 calc R . .
H24B H 0.3541 -0.6567 0.0411 0.037 Uiso 1 1 calc R . .
H24C H 0.3417 -0.5660 -0.0157 0.037 Uiso 1 1 calc R . .
C25 C 0.1036(4) -0.8312(2) 0.2624(2) 0.0235(7) Uani 1 1 d . . .
C26 C 0.2195(5) -0.8891(2) 0.2341(3) 0.0386(10) Uani 1 1 d . . .
H26A H 0.2952 -0.8945 0.2617 0.058 Uiso 1 1 calc R . .
H26B H 0.2566 -0.8639 0.1823 0.058 Uiso 1 1 calc R . .
H26C H 0.1807 -0.9460 0.2405 0.058 Uiso 1 1 calc R . .
C27 C -0.0135(5) -0.8227(3) 0.2178(3) 0.0372(11) Uani 1 1 d . . .
H27A H -0.0839 -0.7817 0.2321 0.056 Uiso 1 1 calc R . .
H27B H -0.0578 -0.8787 0.2271 0.056 Uiso 1 1 calc R . .
H27C H 0.0267 -0.8022 0.1656 0.056 Uiso 1 1 calc R . .
C28 C 0.0417(5) -0.8742(3) 0.3415(2) 0.0386(10) Uani 1 1 d . . .
H28A H 0.1153 -0.8823 0.3706 0.058 Uiso 1 1 calc R . .
H28B H 0.0025 -0.9301 0.3448 0.058 Uiso 1 1 calc R . .
H28C H -0.0326 -0.8380 0.3602 0.058 Uiso 1 1 calc R . .
C29 C 0.8112(4) -0.0789(2) 0.2207(2) 0.0268(8) Uani 1 1 d D . .
C30 C 0.9048(10) -0.0990(5) 0.2775(5) 0.0334(15) Uani 0.50 1 d PDU A 1
H30A H 0.9866 -0.1317 0.2609 0.050 Uiso 0.50 1 calc PR A 1
H30B H 0.8519 -0.1330 0.3240 0.050 Uiso 0.50 1 calc PR A 1
H30C H 0.9359 -0.0454 0.2841 0.050 Uiso 0.50 1 calc PR A 1
C31 C 0.6932(10) -0.0187(6) 0.2384(5) 0.0274(18) Uani 0.50 1 d PDU A 1
H31A H 0.6345 -0.0083 0.2014 0.041 Uiso 0.50 1 calc PR A 1
H31B H 0.7324 0.0358 0.2389 0.041 Uiso 0.50 1 calc PR A 1
H31C H 0.6363 -0.0446 0.2865 0.041 Uiso 0.50 1 calc PR A 1
C32 C 0.9047(10) -0.0381(5) 0.1443(5) 0.0344(14) Uani 0.50 1 d PDU A 1
H32A H 0.8454 -0.0209 0.1076 0.052 Uiso 0.50 1 calc PR A 1
H32B H 0.9737 -0.0803 0.1309 0.052 Uiso 0.50 1 calc PR A 1
H32C H 0.9534 0.0123 0.1468 0.052 Uiso 0.50 1 calc PR A 1
C30B C 0.8188(9) -0.0778(5) 0.3050(4) 0.0449(15) Uani 0.50 1 d PDU A 2
H30D H 0.7235 -0.0797 0.3340 0.067 Uiso 0.50 1 calc PR A 2
H30E H 0.8658 -0.0253 0.3043 0.067 Uiso 0.50 1 calc PR A 2
H30F H 0.8714 -0.1279 0.3269 0.067 Uiso 0.50 1 calc PR A 2
C31B C 0.7123(10) -0.0030(6) 0.2035(5) 0.0329(18) Uani 0.50 1 d PDU A 2
H31D H 0.7100 0.0125 0.1513 0.049 Uiso 0.50 1 calc PR A 2
H31E H 0.7456 0.0460 0.2165 0.049 Uiso 0.50 1 calc PR A 2
H31F H 0.6178 -0.0190 0.2318 0.049 Uiso 0.50 1 calc PR A 2
C32B C 0.9524(8) -0.0632(5) 0.1783(4) 0.0457(14) Uani 0.50 1 d PDU A 2
H32D H 0.9511 -0.0572 0.1267 0.069 Uiso 0.50 1 calc PR A 2
H32E H 1.0127 -0.1115 0.1956 0.069 Uiso 0.50 1 calc PR A 2
H32F H 0.9889 -0.0104 0.1838 0.069 Uiso 0.50 1 calc PR A 2
C33 C 0.6999(5) -0.2814(3) 0.0753(2) 0.0283(9) Uani 1 1 d . . .
C34 C 0.7751(5) -0.3675(3) 0.0797(2) 0.0342(9) Uani 1 1 d . . .
H34A H 0.7188 -0.4125 0.1173 0.051 Uiso 1 1 calc R . .
H34B H 0.8668 -0.3640 0.0924 0.051 Uiso 1 1 calc R . .
H34C H 0.7878 -0.3811 0.0324 0.051 Uiso 1 1 calc R . .
C35 C 0.7851(6) -0.2138(3) 0.0116(3) 0.0452(11) Uani 1 1 d . . .
H35A H 0.8778 -0.2073 0.0220 0.068 Uiso 1 1 calc R . .
H35B H 0.7358 -0.1587 0.0057 0.068 Uiso 1 1 calc R . .
H35C H 0.7958 -0.2324 -0.0335 0.068 Uiso 1 1 calc R . .
C36 C 0.5539(5) -0.2874(3) 0.0570(3) 0.0363(10) Uani 1 1 d . . .
H36A H 0.4969 -0.3302 0.0964 0.055 Uiso 1 1 calc R . .
H36B H 0.5646 -0.3044 0.0112 0.055 Uiso 1 1 calc R . .
H36C H 0.5076 -0.2314 0.0517 0.055 Uiso 1 1 calc R . .
C37 C 0.7443(4) -0.5400(2) 0.27475(19) 0.0232(7) Uani 1 1 d . . .
H37A H 0.7575 -0.4765 0.2558 0.028 Uiso 1 1 calc R . .
C38 C 0.8128(5) -0.5699(3) 0.3407(2) 0.0460(11) Uani 1 1 d . . .
H38A H 0.7725 -0.5388 0.3771 0.069 Uiso 1 1 calc R . .
H38B H 0.9138 -0.5587 0.3258 0.069 Uiso 1 1 calc R . .
H38C H 0.7965 -0.6315 0.3617 0.069 Uiso 1 1 calc R . .
C39 C 0.8096(5) -0.5814(3) 0.2143(2) 0.0432(10) Uani 1 1 d . . .
H39A H 0.7524 -0.5688 0.1765 0.065 Uiso 1 1 calc R . .
H39B H 0.8144 -0.6436 0.2343 0.065 Uiso 1 1 calc R . .
H39C H 0.9044 -0.5585 0.1929 0.065 Uiso 1 1 calc R . .
C40 C 0.1313(4) -0.3544(2) 0.2436(2) 0.0268(8) Uani 1 1 d . . .
H40A H 0.1309 -0.4074 0.2262 0.032 Uiso 1 1 calc R . .
C41 C 0.1567(6) -0.2783(3) 0.1770(3) 0.0473(12) Uani 1 1 d . . .
H41A H 0.2461 -0.2857 0.1454 0.071 Uiso 1 1 calc R . .
H41B H 0.1598 -0.2255 0.1925 0.071 Uiso 1 1 calc R . .
H41C H 0.0805 -0.2745 0.1500 0.071 Uiso 1 1 calc R . .
C42 C -0.0066(5) -0.3505(3) 0.2944(3) 0.0390(10) Uani 1 1 d . . .
H42A H -0.0167 -0.4013 0.3360 0.059 Uiso 1 1 calc R . .
H42B H -0.0835 -0.3490 0.2682 0.059 Uiso 1 1 calc R . .
H42C H -0.0095 -0.2987 0.3120 0.059 Uiso 1 1 calc R . .
Mn2 Mn 0.71314(5) 0.18417(3) 0.80666(3) 0.01535(11) Uani 1 1 d . B .
O5 O 0.5898(3) 0.10796(14) 0.87943(14) 0.0190(5) Uani 1 1 d . . .
O6 O 0.7816(3) 0.23111(14) 0.87192(14) 0.0169(5) Uani 1 1 d . . .
O7 O 0.5334(3) 0.28114(15) 0.79680(15) 0.0233(5) Uani 1 1 d . . .
H7O H 0.5537 0.3422 0.7771 0.028 Uiso 1 1 d R B .
O8 O 0.8964(3) 0.09265(16) 0.80828(16) 0.0244(6) Uani 1 1 d . . .
H8O H 0.8995 0.0502 0.7893 0.029 Uiso 1 1 d R B .
N3 N 0.6758(3) 0.13193(16) 0.73024(15) 0.0169(5) Uani 1 1 d . . .
N4 N 0.8126(3) 0.27146(17) 0.72144(17) 0.0165(6) Uani 1 1 d . . .
C51 C 0.5200(4) 0.0414(2) 0.8769(2) 0.0178(7) Uani 1 1 d . B .
C52 C 0.4355(4) -0.0079(2) 0.9428(2) 0.0194(7) Uani 1 1 d . . .
C53 C 0.3699(4) -0.0810(2) 0.9393(2) 0.0230(8) Uani 1 1 d . . .
H53A H 0.3167 -0.1152 0.9832 0.028 Uiso 1 1 calc R . .
C54 C 0.3773(4) -0.1079(2) 0.8746(2) 0.0205(7) Uani 1 1 d . . .
C55 C 0.4523(4) -0.0560(2) 0.8115(2) 0.0217(8) Uani 1 1 d . B .
H55A H 0.4563 -0.0705 0.7667 0.026 Uiso 1 1 calc R . .
C56 C 0.5230(4) 0.0177(2) 0.8114(2) 0.0178(7) Uani 1 1 d . . .
C57 C 0.5994(3) 0.06515(19) 0.74174(19) 0.0183(6) Uani 1 1 d . B .
H57A H 0.5929 0.0453 0.7005 0.022 Uiso 1 1 calc R . .
C58 C 0.7639(3) 0.16993(18) 0.65734(14) 0.0201(5) Uani 1 1 d . B .
H58A H 0.8594 0.1440 0.6569 0.024 Uiso 1 1 calc R . .
C59 C 0.7117(4) 0.1566(2) 0.5915(2) 0.0274(8) Uani 1 1 d . . .
H59A H 0.7065 0.0945 0.5953 0.033 Uiso 1 1 calc R B .
H59B H 0.6164 0.1809 0.5908 0.033 Uiso 1 1 calc R . .
C60 C 0.8108(4) 0.2002(2) 0.52135(16) 0.0320(7) Uani 1 1 d . B .
H60A H 0.7725 0.1949 0.4790 0.038 Uiso 1 1 calc R . .
H60B H 0.9026 0.1707 0.5197 0.038 Uiso 1 1 calc R . .
C61 C 0.8319(4) 0.2952(2) 0.51559(19) 0.0311(8) Uani 1 1 d . . .
H61A H 0.9032 0.3197 0.4715 0.037 Uiso 1 1 calc R B .
H61B H 0.7428 0.3262 0.5100 0.037 Uiso 1 1 calc R . .
C62 C 0.8788(4) 0.3085(2) 0.5825(2) 0.0265(8) Uani 1 1 d . B .
H62A H 0.9738 0.2843 0.5847 0.032 Uiso 1 1 calc R . .
H62B H 0.8831 0.3706 0.5788 0.032 Uiso 1 1 calc R . .
C63 C 0.7774(3) 0.26510(18) 0.65137(15) 0.0202(6) Uani 1 1 d . B .
H63A H 0.6833 0.2918 0.6481 0.024 Uiso 1 1 calc R . .
C64 C 0.8829(4) 0.3351(2) 0.7243(2) 0.0179(7) Uani 1 1 d . B .
H64A H 0.9249 0.3726 0.6791 0.021 Uiso 1 1 calc R . .
C65 C 0.9042(4) 0.3551(2) 0.7900(2) 0.0175(7) Uani 1 1 d . . .
C66 C 0.9706(4) 0.4336(2) 0.7803(2) 0.0198(7) Uani 1 1 d . B .
H66A H 1.0071 0.4666 0.7322 0.024 Uiso 1 1 calc R . .
C67 C 0.9840(4) 0.4639(2) 0.8389(2) 0.0212(7) Uani 1 1 d . . .
C68 C 0.9322(4) 0.4111(2) 0.9089(2) 0.0191(7) Uani 1 1 d . B .
H68A H 0.9418 0.4309 0.9497 0.023 Uiso 1 1 calc R . .
C69 C 0.8683(3) 0.3323(2) 0.9225(2) 0.0170(7) Uani 1 1 d . . .
C70 C 0.8497(4) 0.3034(2) 0.8617(2) 0.0167(7) Uani 1 1 d . B .
C71 C 0.4156(5) 0.0203(2) 1.0140(2) 0.0254(8) Uani 1 1 d . . .
C72 C 0.3479(5) 0.1101(3) 1.0023(3) 0.0338(9) Uani 1 1 d . . .
H72A H 0.4068 0.1503 0.9616 0.051 Uiso 1 1 calc R . .
H72B H 0.3392 0.1297 1.0467 0.051 Uiso 1 1 calc R . .
H72C H 0.2547 0.1072 0.9910 0.051 Uiso 1 1 calc R . .
C73 C 0.5554(5) 0.0210(3) 1.0382(2) 0.0316(9) Uani 1 1 d . . .
H73A H 0.5972 -0.0364 1.0448 0.047 Uiso 1 1 calc R . .
H73B H 0.5399 0.0374 1.0844 0.047 Uiso 1 1 calc R . .
H73C H 0.6189 0.0623 1.0008 0.047 Uiso 1 1 calc R . .
C74 C 0.3169(6) -0.0404(3) 1.0768(3) 0.0449(12) Uani 1 1 d . . .
H74A H 0.3570 -0.0982 1.0862 0.067 Uiso 1 1 calc R . .
H74B H 0.2254 -0.0420 1.0633 0.067 Uiso 1 1 calc R . .
H74C H 0.3053 -0.0197 1.1209 0.067 Uiso 1 1 calc R . .
C75 C 0.3107(4) -0.1917(2) 0.8748(2) 0.0232(8) Uani 1 1 d . . .
C76 C 0.2178(4) -0.2324(2) 0.9494(2) 0.0297(8) Uani 1 1 d . . .
H76A H 0.1459 -0.1913 0.9619 0.045 Uiso 1 1 calc R . .
H76B H 0.2758 -0.2477 0.9868 0.045 Uiso 1 1 calc R . .
H76C H 0.1727 -0.2841 0.9469 0.045 Uiso 1 1 calc R . .
C77 C 0.4282(4) -0.2544(2) 0.8583(2) 0.0304(8) Uani 1 1 d . . .
H77A H 0.4817 -0.2318 0.8088 0.046 Uiso 1 1 calc R . .
H77B H 0.3874 -0.3100 0.8622 0.046 Uiso 1 1 calc R . .
H77C H 0.4905 -0.2614 0.8934 0.046 Uiso 1 1 calc R . .
C78 C 0.2206(4) -0.1742(2) 0.8167(2) 0.0300(8) Uani 1 1 d . . .
H78A H 0.1478 -0.1324 0.8266 0.045 Uiso 1 1 calc R . .
H78B H 0.1766 -0.2277 0.8175 0.045 Uiso 1 1 calc R . .
H78C H 0.2795 -0.1511 0.7686 0.045 Uiso 1 1 calc R . .
C79 C 1.0445(4) 0.5528(2) 0.8299(2) 0.0237(8) Uani 1 1 d . B .
C80 C 1.1139(6) 0.5933(3) 0.7503(3) 0.0488(12) Uani 1 1 d . . .
H80A H 1.1538 0.6492 0.7466 0.073 Uiso 1 1 calc R B .
H80B H 1.0436 0.6011 0.7193 0.073 Uiso 1 1 calc R . .
H80C H 1.1885 0.5556 0.7342 0.073 Uiso 1 1 calc R . .
C81 C 0.9240(5) 0.6109(2) 0.8533(3) 0.0443(12) Uani 1 1 d . . .
H81A H 0.8747 0.5835 0.9029 0.066 Uiso 1 1 calc R B .
H81B H 0.8586 0.6199 0.8196 0.066 Uiso 1 1 calc R . .
H81C H 0.9620 0.6662 0.8524 0.066 Uiso 1 1 calc R . .
C82 C 1.1522(5) 0.5465(3) 0.8783(3) 0.0341(10) Uani 1 1 d . . .
H82A H 1.1075 0.5230 0.9294 0.051 Uiso 1 1 calc R B .
H82B H 1.1895 0.6037 0.8722 0.051 Uiso 1 1 calc R . .
H82C H 1.2288 0.5088 0.8645 0.051 Uiso 1 1 calc R . .
C83 C 0.8137(4) 0.2783(2) 1.0010(2) 0.0196(7) Uani 1 1 d . B .
C84 C 0.8413(4) 0.3232(3) 1.0580(2) 0.0276(8) Uani 1 1 d . . .
H84A H 0.9423 0.3320 1.0518 0.041 Uiso 1 1 calc R B .
H84B H 0.8055 0.2874 1.1071 0.041 Uiso 1 1 calc R . .
H84C H 0.7937 0.3788 1.0512 0.041 Uiso 1 1 calc R . .
C85 C 0.8895(5) 0.1914(2) 1.0142(2) 0.0294(9) Uani 1 1 d . . .
H85A H 0.9903 0.2009 1.0080 0.044 Uiso 1 1 calc R B .
H85B H 0.8729 0.1608 0.9792 0.044 Uiso 1 1 calc R . .
H85C H 0.8536 0.1572 1.0640 0.044 Uiso 1 1 calc R . .
C86 C 0.6540(4) 0.2661(3) 1.0131(2) 0.0283(9) Uani 1 1 d . . .
H86A H 0.6095 0.3219 0.9977 0.042 Uiso 1 1 calc R B .
H86B H 0.6172 0.2405 1.0650 0.042 Uiso 1 1 calc R . .
H86C H 0.6337 0.2282 0.9843 0.042 Uiso 1 1 calc R . .
C87 C 0.3852(4) 0.2645(2) 0.8061(2) 0.0290(6) Uani 0.50 1 d PDU B 1
H87A H 0.3657 0.2020 0.8281 0.035 Uiso 0.50 1 calc PR B 1
C88 C 0.2906(8) 0.3156(6) 0.8495(4) 0.0296(8) Uani 0.50 1 d PDU B 1
H88A H 0.3188 0.3086 0.8966 0.044 Uiso 0.50 1 calc PR B 1
H88B H 0.1939 0.2956 0.8578 0.044 Uiso 0.50 1 calc PR B 1
H88C H 0.2967 0.3763 0.8228 0.044 Uiso 0.50 1 calc PR B 1
C89 C 0.3265(9) 0.2941(6) 0.7380(5) 0.0299(8) Uani 0.50 1 d PDU B 1
H89A H 0.3780 0.2669 0.7009 0.045 Uiso 0.50 1 calc PR B 1
H89B H 0.3358 0.3565 0.7199 0.045 Uiso 0.50 1 calc PR B 1
H89C H 0.2272 0.2782 0.7487 0.045 Uiso 0.50 1 calc PR B 1
C87B C 0.3852(4) 0.2645(2) 0.8061(2) 0.0290(6) Uani 0.50 1 d PDU B 2
H87B H 0.3719 0.2016 0.8288 0.035 Uiso 0.50 1 calc PR B 2
C88B C 0.3133(9) 0.3101(6) 0.8655(5) 0.0308(9) Uani 0.50 1 d PDU B 2
H88D H 0.3529 0.2884 0.9096 0.046 Uiso 0.50 1 calc PR B 2
H88E H 0.2123 0.2985 0.8772 0.046 Uiso 0.50 1 calc PR B 2
H88F H 0.3294 0.3721 0.8472 0.046 Uiso 0.50 1 calc PR B 2
C89B C 0.3619(7) 0.2801(5) 0.7269(4) 0.0295(8) Uani 0.50 1 d PDU B 2
H89D H 0.4191 0.2398 0.7033 0.044 Uiso 0.50 1 calc PR B 2
H89E H 0.3892 0.3390 0.6996 0.044 Uiso 0.50 1 calc PR B 2
H89F H 0.2627 0.2714 0.7275 0.044 Uiso 0.50 1 calc PR B 2
C90 C 1.0041(4) 0.0822(2) 0.8517(2) 0.0244(8) Uani 1 1 d . B .
H90A H 1.0044 0.1345 0.8700 0.029 Uiso 1 1 calc R . .
C91 C 1.1463(4) 0.0755(3) 0.8043(3) 0.0327(9) Uani 1 1 d . . .
H91A H 1.1614 0.1257 0.7622 0.049 Uiso 1 1 calc R B .
H91B H 1.1498 0.0233 0.7873 0.049 Uiso 1 1 calc R . .
H91C H 1.2196 0.0733 0.8328 0.049 Uiso 1 1 calc R . .
C92 C 0.9718(5) 0.0063(3) 0.9164(2) 0.0353(10) Uani 1 1 d . . .
H92A H 0.8771 0.0120 0.9436 0.053 Uiso 1 1 calc R B .
H92B H 1.0397 0.0036 0.9481 0.053 Uiso 1 1 calc R . .
H92C H 0.9776 -0.0463 0.8998 0.053 Uiso 1 1 calc R . .
Sb1 Sb 0.267203(18) 0.135009(12) 0.558402(11) 0.02873(6) Uani 1 1 d . . .
F1 F 0.4276(3) 0.20308(18) 0.51364(17) 0.0423(7) Uani 1 1 d . . .
F2 F 0.2068(3) 0.21033(17) 0.61672(16) 0.0466(7) Uani 1 1 d . . .
F3 F 0.1038(3) 0.06970(18) 0.60216(17) 0.0447(7) Uani 1 1 d . . .
F4 F 0.3243(4) 0.06081(19) 0.49940(19) 0.0573(8) Uani 1 1 d . . .
F5 F 0.1743(3) 0.20299(17) 0.48710(15) 0.0404(6) Uani 1 1 d . . .
F6 F 0.3625(3) 0.06953(19) 0.62902(18) 0.0537(8) Uani 1 1 d . . .
Sb2 Sb 0.861068(18) 0.605664(13) 0.534435(11) 0.03236(7) Uani 1 1 d D . .
F7 F 1.0262(3) 0.6701(2) 0.49393(18) 0.0568(8) Uani 1 1 d . C .
F8 F 0.7883(4) 0.6874(2) 0.5847(2) 0.0693(10) Uani 1 1 d . C .
F9 F 0.7005(3) 0.5366(2) 0.57665(17) 0.0515(8) Uani 1 1 d . C .
F10 F 0.9390(3) 0.52393(18) 0.48499(16) 0.0516(7) Uani 1 1 d . C .
F11 F 0.7796(7) 0.6679(3) 0.4570(3) 0.0436(12) Uani 0.75 1 d PDU C 1
F12 F 0.9349(11) 0.5435(5) 0.6152(5) 0.0449(18) Uani 0.75 1 d PDU C 1
F11B F 0.779(2) 0.6404(9) 0.4500(9) 0.0446(18) Uani 0.25 1 d PDU C 2
F12B F 0.949(4) 0.5642(19) 0.6131(16) 0.044(2) Uani 0.25 1 d PDU C 2
O1S O -0.0661(4) -0.02757(17) 0.72818(17) 0.0387(7) Uani 1 1 d . . .
H1S H -0.0114 0.0018 0.6847 0.046 Uiso 1 1 d R . .
C1S C -0.1349(5) -0.0994(3) 0.7217(3) 0.0393(10) Uani 1 1 d . . .
H1SA H -0.2153 -0.0784 0.6967 0.047 Uiso 1 1 calc R . .
C2S C -0.0375(6) -0.1493(3) 0.6767(3) 0.0529(14) Uani 1 1 d . . .
H2SA H 0.0020 -0.1110 0.6292 0.079 Uiso 1 1 calc R . .
H2SB H -0.0897 -0.1956 0.6694 0.079 Uiso 1 1 calc R . .
H2SC H 0.0384 -0.1738 0.7021 0.079 Uiso 1 1 calc R . .
C3S C -0.1925(5) -0.1511(3) 0.7979(3) 0.0525(14) Uani 1 1 d . . .
H3SA H -0.2528 -0.1147 0.8246 0.079 Uiso 1 1 calc R . .
H3SB H -0.1149 -0.1730 0.8230 0.079 Uiso 1 1 calc R . .
H3SC H -0.2472 -0.1993 0.7959 0.079 Uiso 1 1 calc R . .
O2S O 0.5520(3) 0.27046(18) 0.36235(18) 0.0360(7) Uani 1 1 d . . .
H2S H 0.5187 0.2618 0.4129 0.043 Uiso 1 1 d R . .
C4S C 0.5177(4) 0.1988(2) 0.3366(2) 0.0295(8) Uani 1 1 d . . .
H4SA H 0.4150 0.1866 0.3530 0.035 Uiso 1 1 calc R . .
C5S C 0.5512(5) 0.2277(3) 0.2541(3) 0.0357(9) Uani 1 1 d . . .
H5SA H 0.4947 0.2782 0.2373 0.053 Uiso 1 1 calc R . .
H5SB H 0.5297 0.1813 0.2340 0.053 Uiso 1 1 calc R . .
H5SC H 0.6509 0.2424 0.2377 0.053 Uiso 1 1 calc R . .
C6S C 0.5980(5) 0.1202(3) 0.3677(3) 0.0441(11) Uani 1 1 d . . .
H6SA H 0.5839 0.1104 0.4208 0.066 Uiso 1 1 calc R . .
H6SB H 0.6981 0.1288 0.3465 0.066 Uiso 1 1 calc R . .
H6SC H 0.5643 0.0703 0.3561 0.066 Uiso 1 1 calc R . .
O3S O 0.2135(4) -0.25068(18) 0.36793(19) 0.0475(9) Uani 1 1 d . . .
H3S H 0.1509 -0.2676 0.4112 0.057 Uiso 1 1 d R . .
C7S C 0.2808(5) -0.1725(3) 0.3658(3) 0.0416(11) Uani 1 1 d . . .
H7SA H 0.3663 -0.1877 0.3878 0.050 Uiso 1 1 calc R . .
C8S C 0.3265(5) -0.1272(3) 0.2859(3) 0.0459(11) Uani 1 1 d . . .
H8SA H 0.3914 -0.1640 0.2617 0.069 Uiso 1 1 calc R . .
H8SB H 0.3734 -0.0733 0.2813 0.069 Uiso 1 1 calc R . .
H8SC H 0.2442 -0.1151 0.2629 0.069 Uiso 1 1 calc R . .
C9S C 0.1867(7) -0.1211(4) 0.4084(4) 0.0613(15) Uani 1 1 d . . .
H9SA H 0.1652 -0.1532 0.4599 0.092 Uiso 1 1 calc R . .
H9SB H 0.0996 -0.1089 0.3896 0.092 Uiso 1 1 calc R . .
H9SC H 0.2330 -0.0670 0.4041 0.092 Uiso 1 1 calc R . .
O4S O 0.5880(3) 0.45402(17) 0.72828(17) 0.0335(7) Uani 1 1 d . . .
H4S H 0.6116 0.4773 0.6790 0.040 Uiso 1 1 d R . .
C10S C 0.6230(4) 0.5209(2) 0.7576(2) 0.0290(8) Uani 1 1 d . . .
H10C H 0.7258 0.5329 0.7415 0.035 Uiso 1 1 calc R . .
C11S C 0.5897(4) 0.4875(3) 0.8401(2) 0.0366(9) Uani 1 1 d . . .
H11C H 0.6447 0.4357 0.8549 0.055 Uiso 1 1 calc R . .
H11D H 0.4896 0.4738 0.8562 0.055 Uiso 1 1 calc R . .
H11E H 0.6132 0.5315 0.8624 0.055 Uiso 1 1 calc R . .
C12S C 0.5434(6) 0.6020(3) 0.7310(3) 0.0487(13) Uani 1 1 d . . .
H12C H 0.5692 0.6217 0.6777 0.073 Uiso 1 1 calc R . .
H12D H 0.5669 0.6465 0.7527 0.073 Uiso 1 1 calc R . .
H12E H 0.4425 0.5903 0.7453 0.073 Uiso 1 1 calc R . .
C1P C 0.3446(9) 0.7641(5) 0.5851(5) 0.1358(9) Uani 0.50 1 d PDU D 1
H1PA H 0.2736 0.7566 0.5578 0.204 Uiso 0.50 1 calc PR D 1
H1PB H 0.3012 0.7894 0.6250 0.204 Uiso 0.50 1 calc PR D 1
H1PC H 0.3850 0.7083 0.6052 0.204 Uiso 0.50 1 calc PR D 1
C2P C 0.4594(14) 0.8232(9) 0.5343(8) 0.1355(9) Uani 0.50 1 d PDU D 1
H2PA H 0.5139 0.7899 0.5019 0.163 Uiso 0.50 1 calc PR D 1
H2PB H 0.4124 0.8697 0.5031 0.163 Uiso 0.50 1 calc PR D 1
C3P C 0.5588(11) 0.8632(6) 0.5601(5) 0.1346(8) Uani 0.50 1 d PDU D 1
H3PA H 0.6034 0.8214 0.5964 0.161 Uiso 0.50 1 calc PR D 1
H3PB H 0.5160 0.9101 0.5814 0.161 Uiso 0.50 1 calc PR D 1
C4P C 0.6562(13) 0.8955(10) 0.4926(8) 0.1350(9) Uani 0.50 1 d PDU D 1
H4PA H 0.6841 0.8474 0.4698 0.162 Uiso 0.50 1 calc PR D 1
H4PB H 0.6072 0.9383 0.4591 0.162 Uiso 0.50 1 calc PR D 1
C5P C 0.7810(10) 0.9344(5) 0.4987(5) 0.1358(9) Uani 0.50 1 d PDU D 1
H5PA H 0.8531 0.9364 0.4550 0.204 Uiso 0.50 1 calc PR D 1
H5PB H 0.8152 0.9006 0.5419 0.204 Uiso 0.50 1 calc PR D 1
H5PC H 0.7598 0.9928 0.5035 0.204 Uiso 0.50 1 calc PR D 1
C1Q C 0.3446(9) 0.7641(5) 0.5851(5) 0.1358(9) Uani 0.50 1 d PDU E 2
H1QA H 0.2477 0.7840 0.5858 0.204 Uiso 0.50 1 calc PR E 2
H1QB H 0.3458 0.7090 0.6213 0.204 Uiso 0.50 1 calc PR E 2
H1QC H 0.3862 0.7572 0.5364 0.204 Uiso 0.50 1 calc PR E 2
C2Q C 0.4260(13) 0.8275(9) 0.6025(9) 0.1340(9) Uani 0.50 1 d PDU E 2
H2QA H 0.3628 0.8769 0.6055 0.161 Uiso 0.50 1 calc PR E 2
H2QB H 0.4421 0.8016 0.6526 0.161 Uiso 0.50 1 calc PR E 2
C3Q C 0.5588(11) 0.8632(6) 0.5601(5) 0.1346(8) Uani 0.50 1 d PDU E 2
H3QA H 0.6205 0.8123 0.5665 0.161 Uiso 0.50 1 calc PR E 2
H3QB H 0.5427 0.8738 0.5096 0.161 Uiso 0.50 1 calc PR E 2
C4Q C 0.6523(13) 0.9294(9) 0.5533(9) 0.1347(9) Uani 0.50 1 d PDU E 2
H4QA H 0.6783 0.9229 0.6013 0.162 Uiso 0.50 1 calc PR E 2
H4QB H 0.6022 0.9847 0.5416 0.162 Uiso 0.50 1 calc PR E 2
C5Q C 0.7810(10) 0.9344(5) 0.4987(5) 0.1358(9) Uani 0.50 1 d PDU E 2
H5QA H 0.8394 0.9815 0.4998 0.204 Uiso 0.50 1 calc PR E 2
H5QB H 0.7576 0.9448 0.4502 0.204 Uiso 0.50 1 calc PR E 2
H5QC H 0.8323 0.8802 0.5095 0.204 Uiso 0.50 1 calc PR E 2

loop_
_atom_site_aniso_label
_atom_site_aniso_U_11
_atom_site_aniso_U_22
_atom_site_aniso_U_33
_atom_site_aniso_U_23
_atom_site_aniso_U_13
_atom_site_aniso_U_12
Mn1 0.0176(2) 0.0148(2) 0.0147(3) -0.00257(19) -0.00251(19) -0.00356(18)
O1 0.0222(12) 0.0142(10) 0.0175(13) -0.0015(9) -0.0058(10) -0.0033(9)
O2 0.0197(12) 0.0170(11) 0.0185(13) -0.0045(9) -0.0006(9) -0.0063(9)
O3 0.0197(12) 0.0179(11) 0.0310(15) -0.0013(10) -0.0033(10) 0.0003(9)
O4 0.0244(13) 0.0230(12) 0.0314(16) -0.0106(11) -0.0109(11) 0.0039(10)
N1 0.0209(14) 0.0161(13) 0.0162(16) -0.0038(11) -0.0015(11) -0.0028(10)
N2 0.0189(12) 0.0159(12) 0.0173(13) -0.0037(10) -0.0037(10) -0.0025(9)
C1 0.0130(14) 0.0136(14) 0.0242(19) -0.0026(13) -0.0052(13) 0.0004(11)
C2 0.0167(14) 0.0201(14) 0.0183(16) -0.0058(12) -0.0051(11) 0.0023(11)
C3 0.0196(16) 0.0201(15) 0.0269(19) -0.0067(13) -0.0052(13) 0.0009(12)
C4 0.0202(15) 0.0178(15) 0.0220(17) -0.0025(12) -0.0052(12) -0.0022(12)
C5 0.0182(15) 0.0171(15) 0.0262(19) -0.0027(13) -0.0050(13) -0.0043(12)
C6 0.0184(16) 0.0182(15) 0.0200(18) -0.0044(13) -0.0045(13) -0.0022(12)
C7 0.0148(15) 0.0167(15) 0.023(2) -0.0034(14) -0.0022(13) -0.0018(12)
C8 0.0228(15) 0.0186(14) 0.0200(14) -0.0071(11) -0.0050(12) -0.0016(11)
C9 0.0215(17) 0.0258(17) 0.0137(18) 0.0010(13) -0.0023(13) -0.0064(13)
C10 0.0302(18) 0.0335(18) 0.0167(15) -0.0010(13) -0.0006(13) -0.0043(14)
C11 0.0349(17) 0.0396(19) 0.0190(15) -0.0056(13) -0.0083(13) -0.0063(14)
C12 0.0290(18) 0.0335(18) 0.0214(19) -0.0093(15) -0.0056(14) -0.0098(14)
C13 0.0235(13) 0.0193(14) 0.0164(13) -0.0013(11) -0.0037(10) -0.0020(11)
C14 0.0185(15) 0.0225(15) 0.0230(16) -0.0094(13) -0.0068(12) 0.0021(12)
C15 0.0168(16) 0.0160(15) 0.0233(19) -0.0044(13) -0.0051(13) -0.0011(11)
C16 0.0200(17) 0.0219(16) 0.027(2) -0.0081(14) -0.0082(15) 0.0014(13)
C17 0.0171(17) 0.0141(15) 0.045(3) -0.0057(15) -0.0105(16) -0.0005(12)
C18 0.0205(17) 0.0217(17) 0.021(2) 0.0054(14) -0.0037(14) -0.0040(13)
C19 0.0180(17) 0.0205(16) 0.026(2) -0.0049(15) -0.0030(15) -0.0002(13)
C20 0.0163(16) 0.0170(15) 0.021(2) -0.0042(14) -0.0070(14) 0.0014(12)
C21 0.0208(16) 0.0200(15) 0.0224(18) -0.0055(13) -0.0060(13) -0.0001(12)
C22 0.0235(18) 0.0328(19) 0.023(2) -0.0087(16) -0.0020(15) -0.0098(14)
C23 0.035(2) 0.0235(17) 0.0197(19) -0.0015(14) -0.0066(15) 0.0024(14)
C24 0.0256(17) 0.0303(18) 0.0178(18) -0.0043(14) -0.0064(13) -0.0052(14)
C25 0.0267(17) 0.0156(15) 0.0297(19) -0.0046(13) -0.0096(14) -0.0045(12)
C26 0.041(2) 0.0233(18) 0.053(3) -0.0122(18) -0.0080(19) 0.0007(16)
C27 0.035(2) 0.0242(18) 0.058(3) -0.0086(18) -0.024(2) -0.0064(15)
C28 0.059(3) 0.0254(19) 0.031(2) -0.0063(16) -0.0038(18) -0.0210(17)
C29 0.0227(18) 0.0169(16) 0.040(2) -0.0035(15) -0.0076(16) -0.0045(13)
C30 0.044(4) 0.016(3) 0.049(4) -0.007(2) -0.028(3) -0.009(3)
C31 0.027(3) 0.021(4) 0.044(5) -0.016(4) -0.018(4) 0.002(3)
C32 0.035(2) 0.0323(19) 0.038(2) -0.0118(15) -0.0083(15) -0.0058(15)
C30B 0.056(4) 0.026(3) 0.055(4) -0.003(2) -0.026(3) -0.011(3)
C31B 0.031(3) 0.025(4) 0.051(5) -0.017(4) -0.020(4) 0.002(3)
C32B 0.0439(19) 0.0421(19) 0.050(2) -0.0118(15) -0.0041(15) -0.0052(15)
C33 0.034(2) 0.0291(19) 0.017(2) -0.0010(16) 0.0014(16) -0.0102(16)
C34 0.036(2) 0.037(2) 0.027(2) -0.0128(17) 0.0078(17) -0.0094(16)
C35 0.057(3) 0.044(2) 0.023(2) 0.0018(17) 0.0098(18) -0.021(2)
C36 0.045(2) 0.037(2) 0.029(2) -0.0035(18) -0.0151(18) -0.0067(17)
C37 0.0234(15) 0.0186(15) 0.0243(17) 0.0011(12) -0.0050(12) -0.0041(12)
C38 0.043(2) 0.048(2) 0.048(3) 0.0004(19) -0.0264(19) -0.0031(18)
C39 0.037(2) 0.038(2) 0.049(3) -0.0142(18) 0.0079(18) 0.0035(16)
C40 0.0238(19) 0.0309(19) 0.027(2) -0.0070(16) -0.0109(16) 0.0039(14)
C41 0.053(3) 0.044(3) 0.039(3) 0.001(2) -0.014(2) 0.007(2)
C42 0.029(2) 0.045(2) 0.046(3) -0.017(2) -0.0058(18) -0.0005(17)
Mn2 0.0167(2) 0.0152(2) 0.0139(3) -0.00294(19) -0.00253(19) -0.00359(17)
O5 0.0225(13) 0.0166(11) 0.0173(13) -0.0037(10) -0.0018(10) -0.0046(9)
O6 0.0205(12) 0.0135(10) 0.0170(13) -0.0043(9) -0.0027(10) -0.0042(8)
O7 0.0178(12) 0.0196(11) 0.0312(15) -0.0054(10) -0.0031(10) -0.0008(9)
O8 0.0260(13) 0.0202(12) 0.0320(16) -0.0127(11) -0.0111(11) 0.0065(10)
N3 0.0167(12) 0.0182(12) 0.0153(12) -0.0036(10) -0.0031(9) -0.0001(9)
N4 0.0158(13) 0.0171(13) 0.0156(15) -0.0027(11) -0.0028(11) 0.0001(10)
C51 0.0155(16) 0.0132(14) 0.023(2) -0.0032(13) -0.0031(14) 0.0006(11)
C52 0.0189(17) 0.0177(15) 0.019(2) 0.0001(14) -0.0031(14) -0.0035(13)
C53 0.0217(17) 0.0162(16) 0.029(2) -0.0035(15) -0.0026(15) -0.0047(13)
C54 0.0167(16) 0.0204(16) 0.025(2) -0.0048(14) -0.0054(14) -0.0009(12)
C55 0.0182(17) 0.0220(16) 0.028(2) -0.0124(15) -0.0047(14) -0.0007(13)
C56 0.0149(15) 0.0178(15) 0.0214(19) -0.0063(13) -0.0035(13) 0.0001(11)
C57 0.0200(14) 0.0178(14) 0.0194(15) -0.0078(12) -0.0050(11) 0.0007(11)
C58 0.0202(13) 0.0238(14) 0.0160(13) -0.0054(11) -0.0015(10) -0.0042(11)
C59 0.0320(19) 0.0362(19) 0.0140(17) -0.0057(14) -0.0033(14) -0.0094(14)
C60 0.0361(17) 0.046(2) 0.0163(14) -0.0106(14) -0.0038(12) -0.0113(15)
C61 0.036(2) 0.0384(19) 0.0157(15) -0.0015(13) -0.0047(14) -0.0053(15)
C62 0.0270(19) 0.0282(18) 0.022(2) -0.0025(15) -0.0024(15) -0.0074(14)
C63 0.0213(14) 0.0240(15) 0.0148(13) -0.0030(11) -0.0047(11) -0.0015(11)
C64 0.0222(17) 0.0177(15) 0.0114(17) -0.0008(13) -0.0027(13) 0.0024(13)
C65 0.0163(15) 0.0161(14) 0.0205(18) -0.0057(13) -0.0032(13) 0.0001(11)
C66 0.0200(16) 0.0192(15) 0.0184(17) -0.0016(13) -0.0045(13) 0.0005(12)
C67 0.0178(15) 0.0151(14) 0.032(2) -0.0061(13) -0.0085(13) -0.0021(11)
C68 0.0215(16) 0.0198(15) 0.0205(17) -0.0094(13) -0.0090(13) -0.0005(12)
C69 0.0144(15) 0.0150(13) 0.0215(17) -0.0035(12) -0.0046(12) 0.0003(11)
C70 0.0156(15) 0.0151(14) 0.0204(18) -0.0053(13) -0.0046(13) 0.0011(11)
C71 0.032(2) 0.0228(18) 0.019(2) -0.0049(15) 0.0026(15) -0.0078(14)
C72 0.032(2) 0.037(2) 0.035(2) -0.0167(18) -0.0018(17) 0.0038(16)
C73 0.046(2) 0.0303(19) 0.018(2) -0.0044(15) -0.0060(16) -0.0076(16)
C74 0.063(3) 0.041(2) 0.027(2) -0.0136(19) 0.0096(19) -0.023(2)
C75 0.0233(18) 0.0188(16) 0.030(2) -0.0075(15) -0.0096(15) -0.0034(13)
C76 0.0294(17) 0.0223(16) 0.0338(18) -0.0066(14) 0.0049(14) -0.0133(13)
C77 0.0297(19) 0.0228(17) 0.039(2) -0.0104(16) -0.0039(16) -0.0044(14)
C78 0.0289(18) 0.0230(16) 0.042(2) -0.0063(15) -0.0169(16) -0.0046(13)
C79 0.0270(17) 0.0150(15) 0.031(2) -0.0064(13) -0.0082(14) -0.0048(12)
C80 0.066(3) 0.032(2) 0.047(3) -0.0044(19) -0.009(2) -0.030(2)
C81 0.035(2) 0.0193(17) 0.082(4) -0.015(2) -0.017(2) -0.0005(15)
C82 0.037(2) 0.0265(18) 0.044(3) -0.0102(17) -0.0166(19) -0.0074(15)
C83 0.0236(16) 0.0207(15) 0.0151(17) -0.0055(13) -0.0024(13) -0.0050(12)
C84 0.0308(19) 0.0305(18) 0.023(2) -0.0098(15) -0.0047(15) -0.0044(14)
C85 0.039(2) 0.0233(17) 0.024(2) -0.0027(15) -0.0073(16) 0.0020(15)
C86 0.0253(19) 0.038(2) 0.023(2) -0.0135(17) 0.0013(15) -0.0074(15)
C87 0.0154(11) 0.0294(11) 0.0404(13) -0.0042(10) -0.0087(9) 0.0034(9)
C88 0.0152(15) 0.0312(14) 0.0409(16) -0.0043(14) -0.0102(14) 0.0052(13)
C89 0.0161(16) 0.0306(16) 0.0409(16) -0.0034(14) -0.0097(13) 0.0041(14)
C87B 0.0154(11) 0.0294(11) 0.0404(13) -0.0042(10) -0.0087(9) 0.0034(9)
C88B 0.0165(16) 0.0316(15) 0.0414(17) -0.0034(14) -0.0080(14) 0.0059(13)
C89B 0.0156(16) 0.0303(15) 0.0412(15) -0.0041(13) -0.0096(13) 0.0040(13)
C90 0.0230(18) 0.0214(16) 0.033(2) -0.0092(15) -0.0131(16) 0.0037(13)
C91 0.0252(19) 0.0316(19) 0.037(2) -0.0047(16) -0.0021(16) -0.0016(14)
C92 0.041(3) 0.037(2) 0.025(2) -0.0032(18) -0.0053(19) 0.0047(18)
Sb1 0.02730(13) 0.02962(12) 0.02384(14) 0.00071(10) -0.00194(10) -0.00241(10)
F1 0.0330(15) 0.0489(16) 0.0381(18) 0.0016(13) -0.0036(13) -0.0167(12)
F2 0.0651(18) 0.0422(14) 0.0330(14) -0.0129(11) -0.0066(12) 0.0018(12)
F3 0.0353(16) 0.0454(15) 0.0426(19) 0.0011(13) 0.0044(13) -0.0153(12)
F4 0.0625(18) 0.0476(15) 0.0582(19) -0.0270(14) 0.0168(14) -0.0098(13)
F5 0.0402(14) 0.0462(14) 0.0296(13) 0.0073(10) -0.0149(10) -0.0100(11)
F6 0.0446(16) 0.0577(17) 0.0458(18) 0.0142(14) -0.0172(13) 0.0078(13)
Sb2 0.02427(13) 0.03826(14) 0.02537(15) 0.00572(11) -0.00222(11) 0.00063(10)
F7 0.0480(19) 0.070(2) 0.0394(19) 0.0019(15) 0.0064(15) -0.0265(15)
F8 0.083(2) 0.0533(17) 0.059(2) -0.0139(15) 0.0114(17) 0.0130(16)
F9 0.0313(15) 0.076(2) 0.0351(18) 0.0100(15) -0.0060(13) -0.0174(14)
F10 0.0568(17) 0.0508(15) 0.0396(16) -0.0071(12) 0.0017(12) 0.0033(12)
F11 0.0411(16) 0.042(3) 0.036(2) 0.011(2) -0.0098(14) 0.008(3)
F12 0.034(3) 0.060(5) 0.0303(16) 0.013(3) -0.0124(17) -0.004(3)
F11B 0.039(2) 0.043(4) 0.037(3) 0.013(3) -0.008(2) 0.010(3)
F12B 0.034(3) 0.059(6) 0.030(2) 0.010(3) -0.012(2) -0.006(4)
O1S 0.0548(18) 0.0253(13) 0.0311(16) -0.0104(11) 0.0095(13) -0.0096(12)
C1S 0.045(2) 0.0253(19) 0.051(3) -0.0101(19) -0.019(2) 0.0055(17)
C2S 0.062(3) 0.038(2) 0.076(4) -0.034(3) -0.029(3) 0.014(2)
C3S 0.033(2) 0.028(2) 0.085(4) 0.000(2) -0.004(2) 0.0014(17)
O2S 0.0478(18) 0.0256(14) 0.0316(17) -0.0016(12) -0.0064(13) -0.0071(12)
C4S 0.0215(17) 0.0242(17) 0.041(2) -0.0094(16) -0.0010(15) -0.0031(13)
C5S 0.0288(19) 0.042(2) 0.039(2) -0.0138(18) -0.0082(16) 0.0035(16)
C6S 0.038(2) 0.037(2) 0.046(3) -0.0010(19) 0.0049(19) 0.0083(17)
O3S 0.067(2) 0.0287(14) 0.0407(18) -0.0164(13) 0.0184(15) -0.0184(13)
C7S 0.039(2) 0.030(2) 0.059(3) -0.014(2) -0.013(2) 0.0006(17)
C8S 0.032(2) 0.031(2) 0.062(3) 0.009(2) -0.007(2) -0.0034(16)
C9S 0.068(3) 0.050(3) 0.077(4) -0.031(3) -0.022(3) 0.003(3)
O4S 0.0482(18) 0.0253(13) 0.0237(15) -0.0013(11) -0.0040(13) -0.0084(11)
C10S 0.0240(18) 0.0268(17) 0.034(2) -0.0085(15) 0.0004(15) 0.0005(13)
C11S 0.0275(19) 0.049(2) 0.033(2) -0.0108(18) -0.0057(15) 0.0021(16)
C12S 0.060(3) 0.029(2) 0.046(3) -0.0052(19) 0.008(2) 0.0116(19)
C1P 0.1404(14) 0.1064(14) 0.1486(14) -0.0168(14) -0.0321(14) 0.0430(13)
C2P 0.1396(15) 0.1055(15) 0.1492(15) -0.0170(15) -0.0320(14) 0.0442(13)
C3P 0.1381(12) 0.1042(12) 0.1492(13) -0.0170(12) -0.0320(12) 0.0464(11)
C4P 0.1384(15) 0.1055(15) 0.1485(15) -0.0164(15) -0.0319(14) 0.0461(14)
C5P 0.1388(14) 0.1073(14) 0.1485(14) -0.0164(14) -0.0316(13) 0.0461(13)
C1Q 0.1404(14) 0.1064(14) 0.1486(14) -0.0168(14) -0.0321(14) 0.0430(13)
C2Q 0.1388(15) 0.1041(15) 0.1478(15) -0.0177(15) -0.0323(14) 0.0444(14)
C3Q 0.1381(12) 0.1042(12) 0.1492(13) -0.0170(12) -0.0320(12) 0.0464(11)
C4Q 0.1377(15) 0.1056(15) 0.1488(15) -0.0169(15) -0.0323(14) 0.0456(13)
C5Q 0.1388(14) 0.1073(14) 0.1485(14) -0.0164(14) -0.0316(13) 0.0461(13)

loop_
_atom_type_symbol
_atom_type_description
_atom_type_scat_dispersion_real
_atom_type_scat_dispersion_imag
_atom_type_scat_source
C C 0.0033 0.0016 'International Tables Vol C Tables 4.2.6.8 and 6.1.1.4'
H H 0.0000 0.0000 'International Tables Vol C Tables 4.2.6.8 and 6.1.1.4'
O O 0.0106 0.0060 'International Tables Vol C Tables 4.2.6.8 and 6.1.1.4'
F F 0.0171 0.0103 'International Tables Vol C Tables 4.2.6.8 and 6.1.1.4'
Mn Mn 0.3368 0.7283 'International Tables Vol C Tables 4.2.6.8 and 6.1.1.4'
Sb Sb -0.5866 1.5461 'International Tables Vol C Tables 4.2.6.8 and 6.1.1.4'
N N 0.0061 0.0033 'International Tables Vol C Tables 4.2.6.8 and 6.1.1.4'

loop_
_geom_angle_atom_site_label_1
_geom_angle_atom_site_label_2
_geom_angle_atom_site_label_3
_geom_angle
O2 Mn1 O1 95.08(11)
O2 Mn1 N1 172.94(12)
O1 Mn1 N1 91.45(12)
O2 Mn1 N2 91.34(11)
O1 Mn1 N2 173.53(11)
N1 Mn1 N2 82.17(12)
O2 Mn1 O4 93.43(11)
O1 Mn1 O4 90.28(10)
N1 Mn1 O4 89.22(11)
N2 Mn1 O4 88.60(10)
O2 Mn1 O3 89.01(10)
O1 Mn1 O3 93.16(10)
N1 Mn1 O3 87.94(11)
N2 Mn1 O3 87.67(10)
O4 Mn1 O3 175.59(10)
C1 O1 Mn1 129.2(2)
C20 O2 Mn1 130.4(2)
C37 O3 Mn1 126.1(2)
C37 O3 H3O 109.1
Mn1 O3 H3O 124.4
C40 O4 Mn1 126.9(2)
C40 O4 H4O 106.3
Mn1 O4 H4O 126.6
C7 N1 C8 122.3(3)
C7 N1 Mn1 124.3(3)
C8 N1 Mn1 113.40(19)
C14 N2 C13 122.0(3)
C14 N2 Mn1 124.8(2)
C13 N2 Mn1 113.16(18)
O1 C1 C6 122.0(3)
O1 C1 C2 119.2(3)
C6 C1 C2 118.8(3)
C3 C2 C1 117.3(4)
C3 C2 C21 121.4(3)
C1 C2 C21 121.3(3)
C2 C3 C4 124.7(3)
C2 C3 H3A 117.7
C4 C3 H3A 117.7
C5 C4 C3 116.8(3)
C5 C4 C25 123.2(3)
C3 C4 C25 120.0(3)
C4 C5 C6 121.7(4)
C4 C5 H5A 119.1
C6 C5 H5A 119.1
C1 C6 C5 120.7(3)
C1 C6 C7 123.3(3)
C5 C6 C7 116.1(3)
N1 C7 C6 126.1(4)
N1 C7 H7A 116.9
C6 C7 H7A 116.9
N1 C8 C13 106.3(2)
N1 C8 C9 116.6(3)
C13 C8 C9 111.2(3)
N1 C8 H8A 107.5
C13 C8 H8A 107.5
C9 C8 H8A 107.5
C10 C9 C8 110.1(3)
C10 C9 H9A 109.6
C8 C9 H9A 109.6
C10 C9 H9B 109.6
C8 C9 H9B 109.6
H9A C9 H9B 108.2
C11 C10 C9 112.7(3)
C11 C10 H10A 109.0
C9 C10 H10A 109.0
C11 C10 H10B 109.0
C9 C10 H10B 109.0
H10A C10 H10B 107.8
C10 C11 C12 110.9(3)
C10 C11 H11A 109.5
C12 C11 H11A 109.5
C10 C11 H11B 109.5
C12 C11 H11B 109.5
H11A C11 H11B 108.0
C13 C12 C11 109.2(3)
C13 C12 H12A 109.8
C11 C12 H12A 109.8
C13 C12 H12B 109.8
C11 C12 H12B 109.8
H12A C12 H12B 108.3
N2 C13 C8 106.8(2)
N2 C13 C12 116.8(2)
C8 C13 C12 110.5(2)
N2 C13 H13A 107.5
C8 C13 H13A 107.5
C12 C13 H13A 107.5
N2 C14 C15 126.1(3)
N2 C14 H14A 116.9
C15 C14 H14A 116.9
C16 C15 C20 120.3(3)
C16 C15 C14 116.6(3)
C20 C15 C14 123.0(3)
C17 C16 C15 121.5(4)
C17 C16 H16A 119.3
C15 C16 H16A 119.3
C16 C17 C18 116.8(3)
C16 C17 C29 121.2(4)
C18 C17 C29 122.0(4)
C19 C18 C17 125.2(4)
C19 C18 H18A 117.4
C17 C18 H18A 117.4
C18 C19 C20 117.6(4)
C18 C19 C33 122.0(4)
C20 C19 C33 120.4(3)
O2 C20 C19 120.2(3)
O2 C20 C15 121.3(3)
C19 C20 C15 118.5(3)
C24 C21 C2 112.4(3)
C24 C21 C23 107.9(3)
C2 C21 C23 110.5(3)
C24 C21 C22 107.6(3)
C2 C21 C22 109.6(3)
C23 C21 C22 108.8(3)
C21 C22 H22A 109.5
C21 C22 H22B 109.5
H22A C22 H22B 109.5
C21 C22 H22C 109.5
H22A C22 H22C 109.5
H22B C22 H22C 109.5
C21 C23 H23A 109.5
C21 C23 H23B 109.5
H23A C23 H23B 109.5
C21 C23 H23C 109.5
H23A C23 H23C 109.5
H23B C23 H23C 109.5
C21 C24 H24A 109.5
C21 C24 H24B 109.5
H24A C24 H24B 109.5
C21 C24 H24C 109.5
H24A C24 H24C 109.5
H24B C24 H24C 109.5
C28 C25 C4 112.1(3)
C28 C25 C26 108.6(3)
C4 C25 C26 109.9(3)
C28 C25 C27 108.1(4)
C4 C25 C27 109.4(3)
C26 C25 C27 108.7(3)
C25 C26 H26A 109.5
C25 C26 H26B 109.5
H26A C26 H26B 109.5
C25 C26 H26C 109.5
H26A C26 H26C 109.5
H26B C26 H26C 109.5
C25 C27 H27A 109.5
C25 C27 H27B 109.5
H27A C27 H27B 109.5
C25 C27 H27C 109.5
H27A C27 H27C 109.5
H27B C27 H27C 109.5
C25 C28 H28A 109.5
C25 C28 H28B 109.5
H28A C28 H28B 109.5
C25 C28 H28C 109.5
H28A C28 H28C 109.5
H28B C28 H28C 109.5
C32B C29 C31 132.0(6)
C32B C29 C30 75.5(6)
C31 C29 C30 111.9(6)
C32B C29 C31B 113.7(6)
C30 C29 C31B 128.7(6)
C32B C29 C17 114.7(4)
C31 C29 C17 107.2(5)
C30 C29 C17 109.4(4)
C31B C29 C17 110.6(5)
C31 C29 C32 110.3(6)
C30 C29 C32 108.2(6)
C17 C29 C32 109.9(4)
C32B C29 C30B 106.8(5)
C31B C29 C30B 98.7(5)
C17 C29 C30B 111.1(4)
C29 C30 H30A 109.5
C29 C30 H30B 109.5
C29 C30 H30C 109.5
C29 C31 H31A 109.5
C29 C31 H31B 109.5
C29 C31 H31C 109.5
C29 C32 H32A 109.5
C29 C32 H32B 109.5
C29 C32 H32C 109.5
C29 C30B H30D 109.5
C29 C30B H30E 109.5
H30D C30B H30E 109.5
C29 C30B H30F 109.5
H30D C30B H30F 109.5
H30E C30B H30F 109.5
C29 C31B H31D 109.5
C29 C31B H31E 109.5
H31D C31B H31E 109.5
C29 C31B H31F 109.5
H31D C31B H31F 109.5
H31E C31B H31F 109.5
C29 C32B H32D 109.5
C29 C32B H32E 109.5
H32D C32B H32E 109.5
C29 C32B H32F 109.5
H32D C32B H32F 109.5
H32E C32B H32F 109.5
C34 C33 C19 109.6(3)
C34 C33 C35 108.0(4)
C19 C33 C35 112.2(3)
C34 C33 C36 109.5(3)
C19 C33 C36 110.2(4)
C35 C33 C36 107.3(4)
C33 C34 H34A 109.5
C33 C34 H34B 109.5
H34A C34 H34B 109.5
C33 C34 H34C 109.5
H34A C34 H34C 109.5
H34B C34 H34C 109.5
C33 C35 H35A 109.5
C33 C35 H35B 109.5
H35A C35 H35B 109.5
C33 C35 H35C 109.5
H35A C35 H35C 109.5
H35B C35 H35C 109.5
C33 C36 H36A 109.5
C33 C36 H36B 109.5
H36A C36 H36B 109.5
C33 C36 H36C 109.5
H36A C36 H36C 109.5
H36B C36 H36C 109.5
O3 C37 C38 110.6(3)
O3 C37 C39 109.8(3)
C38 C37 C39 111.8(3)
O3 C37 H37A 108.2
C38 C37 H37A 108.2
C39 C37 H37A 108.2
C37 C38 H38A 109.5
C37 C38 H38B 109.5
H38A C38 H38B 109.5
C37 C38 H38C 109.5
H38A C38 H38C 109.5
H38B C38 H38C 109.5
C37 C39 H39A 109.5
C37 C39 H39B 109.5
H39A C39 H39B 109.5
C37 C39 H39C 109.5
H39A C39 H39C 109.5
H39B C39 H39C 109.5
O4 C40 C42 110.6(3)
O4 C40 C41 109.3(4)
C42 C40 C41 113.5(4)
O4 C40 H40A 107.7
C42 C40 H40A 107.7
C41 C40 H40A 107.7
C40 C41 H41A 109.5
C40 C41 H41B 109.5
H41A C41 H41B 109.5
C40 C41 H41C 109.5
H41A C41 H41C 109.5
H41B C41 H41C 109.5
C40 C42 H42A 109.5
C40 C42 H42B 109.5
H42A C42 H42B 109.5
C40 C42 H42C 109.5
H42A C42 H42C 109.5
H42B C42 H42C 109.5
O5 Mn2 O6 94.70(11)
O5 Mn2 N4 169.35(12)
O6 Mn2 N4 91.84(12)
O5 Mn2 N3 91.76(11)
O6 Mn2 N3 169.93(11)
N4 Mn2 N3 82.97(12)
O5 Mn2 O8 94.90(11)
O6 Mn2 O8 88.70(10)
N4 Mn2 O8 93.63(11)
N3 Mn2 O8 83.05(10)
O5 Mn2 O7 88.51(10)
O6 Mn2 O7 92.93(10)
N4 Mn2 O7 82.77(11)
N3 Mn2 O7 94.96(10)
O8 Mn2 O7 176.09(10)
C51 O5 Mn2 131.0(2)
C70 O6 Mn2 131.2(2)
C87 O7 Mn2 128.4(2)
C87 O7 H7O 110.8
Mn2 O7 H7O 120.1
C90 O8 Mn2 128.5(2)
C90 O8 H8O 109.0
Mn2 O8 H8O 121.1
C57 N3 C58 121.5(3)
C57 N3 Mn2 125.4(2)
C58 N3 Mn2 112.52(18)
C64 N4 C63 121.3(3)
C64 N4 Mn2 125.6(3)
C63 N4 Mn2 112.3(2)
O5 C51 C56 122.5(3)
O5 C51 C52 118.9(3)
C56 C51 C52 118.6(3)
C53 C52 C51 117.5(3)
C53 C52 C71 121.5(3)
C51 C52 C71 120.9(3)
C52 C53 C54 124.5(4)
C52 C53 H53A 117.8
C54 C53 H53A 117.8
C55 C54 C53 116.4(3)
C55 C54 C75 121.4(3)
C53 C54 C75 122.2(3)
C54 C55 C56 122.1(3)
C54 C55 H55A 119.0
C56 C55 H55A 119.0
C55 C56 C51 120.7(3)
C55 C56 C57 116.2(3)
C51 C56 C57 123.1(3)
N3 C57 C56 126.0(3)
N3 C57 H57A 117.0
C56 C57 H57A 117.0
N3 C58 C63 106.5(2)
N3 C58 C59 116.1(2)
C63 C58 C59 110.7(2)
N3 C58 H58A 107.7
C63 C58 H58A 107.7
C59 C58 H58A 107.7
C60 C59 C58 109.9(3)
C60 C59 H59A 109.7
C58 C59 H59A 109.7
C60 C59 H59B 109.7
C58 C59 H59B 109.7
H59A C59 H59B 108.2
C59 C60 C61 111.9(3)
C59 C60 H60A 109.2
C61 C60 H60A 109.2
C59 C60 H60B 109.2
C61 C60 H60B 109.2
H60A C60 H60B 107.9
C62 C61 C60 112.0(3)
C62 C61 H61A 109.2
C60 C61 H61A 109.2
C62 C61 H61B 109.2
C60 C61 H61B 109.2
H61A C61 H61B 107.9
C63 C62 C61 110.3(3)
C63 C62 H62A 109.6
C61 C62 H62A 109.6
C63 C62 H62B 109.6
C61 C62 H62B 109.6
H62A C62 H62B 108.1
N4 C63 C62 115.9(3)
N4 C63 C58 106.5(2)
C62 C63 C58 111.0(3)
N4 C63 H63A 107.7
C62 C63 H63A 107.7
C58 C63 H63A 107.7
N4 C64 C65 126.0(3)
N4 C64 H64A 117.0
C65 C64 H64A 117.0
C66 C65 C70 120.6(3)
C66 C65 C64 116.1(3)
C70 C65 C64 123.0(3)
C67 C66 C65 121.5(3)
C67 C66 H66A 119.2
C65 C66 H66A 119.2
C66 C67 C68 116.8(3)
C66 C67 C79 122.7(3)
C68 C67 C79 120.4(3)
C69 C68 C67 124.7(3)
C69 C68 H68A 117.6
C67 C68 H68A 117.6
C68 C69 C70 117.9(3)
C68 C69 C83 121.6(3)
C70 C69 C83 120.4(3)
O6 C70 C69 120.2(3)
O6 C70 C65 121.5(3)
C69 C70 C65 118.3(3)
C73 C71 C52 110.9(3)
C73 C71 C74 107.2(4)
C52 C71 C74 111.9(3)
C73 C71 C72 110.7(3)
C52 C71 C72 109.0(3)
C74 C71 C72 107.1(4)
C71 C72 H72A 109.5
C71 C72 H72B 109.5
H72A C72 H72B 109.5
C71 C72 H72C 109.5
H72A C72 H72C 109.5
H72B C72 H72C 109.5
C71 C73 H73A 109.5
C71 C73 H73B 109.5
H73A C73 H73B 109.5
C71 C73 H73C 109.5
H73A C73 H73C 109.5
H73B C73 H73C 109.5
C71 C74 H74A 109.5
C71 C74 H74B 109.5
H74A C74 H74B 109.5
C71 C74 H74C 109.5
H74A C74 H74C 109.5
H74B C74 H74C 109.5
C78 C75 C54 109.5(3)
C78 C75 C77 109.9(3)
C54 C75 C77 108.4(3)
C78 C75 C76 108.6(3)
C54 C75 C76 111.5(3)
C77 C75 C76 108.9(3)
C75 C76 H76A 109.5
C75 C76 H76B 109.5
H76A C76 H76B 109.5
C75 C76 H76C 109.5
H76A C76 H76C 109.5
H76B C76 H76C 109.5
C75 C77 H77A 109.5
C75 C77 H77B 109.5
H77A C77 H77B 109.5
C75 C77 H77C 109.5
H77A C77 H77C 109.5
H77B C77 H77C 109.5
C75 C78 H78A 109.5
C75 C78 H78B 109.5
H78A C78 H78B 109.5
C75 C78 H78C 109.5
H78A C78 H78C 109.5
H78B C78 H78C 109.5
C82 C79 C67 110.4(3)
C82 C79 C80 109.1(4)
C67 C79 C80 111.4(3)
C82 C79 C81 108.7(3)
C67 C79 C81 108.4(3)
C80 C79 C81 108.8(4)
C79 C80 H80A 109.5
C79 C80 H80B 109.5
H80A C80 H80B 109.5
C79 C80 H80C 109.5
H80A C80 H80C 109.5
H80B C80 H80C 109.5
C79 C81 H81A 109.5
C79 C81 H81B 109.5
H81A C81 H81B 109.5
C79 C81 H81C 109.5
H81A C81 H81C 109.5
H81B C81 H81C 109.5
C79 C82 H82A 109.5
C79 C82 H82B 109.5
H82A C82 H82B 109.5
C79 C82 H82C 109.5
H82A C82 H82C 109.5
H82B C82 H82C 109.5
C85 C83 C86 111.1(3)
C85 C83 C84 107.5(3)
C86 C83 C84 107.3(3)
C85 C83 C69 109.9(3)
C86 C83 C69 109.6(3)
C84 C83 C69 111.4(3)
C83 C84 H84A 109.5
C83 C84 H84B 109.5
H84A C84 H84B 109.5
C83 C84 H84C 109.5
H84A C84 H84C 109.5
H84B C84 H84C 109.5
C83 C85 H85A 109.5
C83 C85 H85B 109.5
H85A C85 H85B 109.5
C83 C85 H85C 109.5
H85A C85 H85C 109.5
H85B C85 H85C 109.5
C83 C86 H86A 109.5
C83 C86 H86B 109.5
H86A C86 H86B 109.5
C83 C86 H86C 109.5
H86A C86 H86C 109.5
H86B C86 H86C 109.5
O7 C87 C88 115.2(4)
O7 C87 C89 114.8(5)
C88 C87 C89 96.9(5)
O7 C87 H87A 109.8
C88 C87 H87A 109.8
C89 C87 H87A 109.8
H88D C88B H88E 109.5
H88D C88B H88F 109.5
H88E C88B H88F 109.5
H89D C89B H89E 109.5
H89D C89B H89F 109.5
H89E C89B H89F 109.5
O8 C90 C92 110.3(3)
O8 C90 C91 109.7(3)
C92 C90 C91 112.6(3)
O8 C90 H90A 108.0
C92 C90 H90A 108.0
C91 C90 H90A 108.0
C90 C91 H91A 109.5
C90 C91 H91B 109.5
H91A C91 H91B 109.5
C90 C91 H91C 109.5
H91A C91 H91C 109.5
H91B C91 H91C 109.5
C90 C92 H92A 109.5
C90 C92 H92B 109.5
H92A C92 H92B 109.5
C90 C92 H92C 109.5
H92A C92 H92C 109.5
H92B C92 H92C 109.5
F4 Sb1 F2 178.83(17)
F4 Sb1 F6 90.59(16)
F2 Sb1 F6 90.50(14)
F4 Sb1 F3 90.20(13)
F2 Sb1 F3 89.34(13)
F6 Sb1 F3 90.97(14)
F4 Sb1 F5 90.00(15)
F2 Sb1 F5 88.93(13)
F6 Sb1 F5 178.63(14)
F3 Sb1 F5 90.26(13)
F4 Sb1 F1 90.57(13)
F2 Sb1 F1 89.86(14)
F6 Sb1 F1 90.45(14)
F3 Sb1 F1 178.37(15)
F5 Sb1 F1 88.30(13)
F12B Sb2 F11 169.2(10)
F12B Sb2 F8 83.7(14)
F11 Sb2 F8 87.73(19)
F12B Sb2 F10 95.0(14)
F11 Sb2 F10 93.51(18)
F8 Sb2 F10 178.29(18)
F12B Sb2 F7 83.7(9)
F11 Sb2 F7 89.8(2)
F8 Sb2 F7 90.63(16)
F10 Sb2 F7 88.19(14)
F11 Sb2 F12 177.3(5)
F8 Sb2 F12 90.4(4)
F10 Sb2 F12 88.4(4)
F7 Sb2 F12 92.2(3)
F12B Sb2 F9 94.3(9)
F11 Sb2 F9 92.4(2)
F8 Sb2 F9 90.92(16)
F10 Sb2 F9 90.21(15)
F7 Sb2 F9 177.36(16)
F12 Sb2 F9 85.7(3)
F12B Sb2 F11B 174.9(15)
F8 Sb2 F11B 101.5(5)
F10 Sb2 F11B 79.9(5)
F7 Sb2 F11B 96.0(7)
F9 Sb2 F11B 85.8(7)
C1S O1S H1S 113.0
O1S C1S C3S 106.9(4)
O1S C1S C2S 111.1(4)
C3S C1S C2S 113.5(4)
O1S C1S H1SA 108.4
C3S C1S H1SA 108.4
C2S C1S H1SA 108.4
C1S C2S H2SA 109.5
C1S C2S H2SB 109.5
H2SA C2S H2SB 109.5
C1S C2S H2SC 109.5
H2SA C2S H2SC 109.5
H2SB C2S H2SC 109.5
C1S C3S H3SA 109.5
C1S C3S H3SB 109.5
H3SA C3S H3SB 109.5
C1S C3S H3SC 109.5
H3SA C3S H3SC 109.5
H3SB C3S H3SC 109.5
C4S O2S H2S 111.8
O2S C4S C6S 109.9(4)
O2S C4S C5S 106.3(3)
C6S C4S C5S 113.4(3)
O2S C4S H4SA 109.0
C6S C4S H4SA 109.0
C5S C4S H4SA 109.0
C4S C5S H5SA 109.5
C4S C5S H5SB 109.5
H5SA C5S H5SB 109.5
C4S C5S H5SC 109.5
H5SA C5S H5SC 109.5
H5SB C5S H5SC 109.5
C4S C6S H6SA 109.5
C4S C6S H6SB 109.5
H6SA C6S H6SB 109.5
C4S C6S H6SC 109.5
H6SA C6S H6SC 109.5
H6SB C6S H6SC 109.5
C7S O3S H3S 109.1
O3S C7S C9S 111.1(4)
O3S C7S C8S 106.1(4)
C9S C7S C8S 114.0(4)
O3S C7S H7SA 108.5
C9S C7S H7SA 108.5
C8S C7S H7SA 108.5
C7S C8S H8SA 109.5
C7S C8S H8SB 109.5
H8SA C8S H8SB 109.5
C7S C8S H8SC 109.5
H8SA C8S H8SC 109.5
H8SB C8S H8SC 109.5
C7S C9S H9SA 109.5
C7S C9S H9SB 109.5
H9SA C9S H9SB 109.5
C7S C9S H9SC 109.5
H9SA C9S H9SC 109.5
H9SB C9S H9SC 109.5
C10S O4S H4S 102.8
O4S C10S C12S 110.7(4)
O4S C10S C11S 106.9(3)
C12S C10S C11S 112.3(3)
O4S C10S H10C 109.0
C12S C10S H10C 109.0
C11S C10S H10C 109.0
C10S C11S H11C 109.5
C10S C11S H11D 109.5
H11C C11S H11D 109.5
C10S C11S H11E 109.5
H11C C11S H11E 109.5
H11D C11S H11E 109.5
C10S C12S H12C 109.5
C10S C12S H12D 109.5
H12C C12S H12D 109.5
C10S C12S H12E 109.5
H12C C12S H12E 109.5
H12D C12S H12E 109.5
C2P C1P H1PA 109.5
C2P C1P H1PB 109.5
H1PA C1P H1PB 109.5
C2P C1P H1PC 109.5
H1PA C1P H1PC 109.5
H1PB C1P H1PC 109.5
C3P C2P C1P 122.8(12)
C3P C2P H2PA 106.6
C1P C2P H2PA 106.6
C3P C2P H2PB 106.6
C1P C2P H2PB 106.6
H2PA C2P H2PB 106.6
C2P C3P C4P 99.8(8)
C2P C3P H3PA 111.8
C4P C3P H3PA 111.8
C2P C3P H3PB 111.8
C4P C3P H3PB 111.8
H3PA C3P H3PB 109.5
C5P C4P C3P 115.6(11)
C5P C4P H4PA 108.4
C3P C4P H4PA 108.4
C5P C4P H4PB 108.4
C3P C4P H4PB 108.4
H4PA C4P H4PB 107.5
C4P C5P H5PA 109.5
C4P C5P H5PB 109.5
H5PA C5P H5PB 109.5
C4P C5P H5PC 109.5
H5PA C5P H5PC 109.5
H5PB C5P H5PC 109.5
H2QA C2Q H2QB 106.3
H4QA C4Q H4QB 107.3

loop_
_geom_bond_atom_site_label_1
_geom_bond_atom_site_label_2
_geom_bond_distance
Mn1 O2 1.879(3)
Mn1 O1 1.879(2)
Mn1 N1 1.981(3)
Mn1 N2 1.982(3)
Mn1 O4 2.248(3)
Mn1 O3 2.284(2)
O1 C1 1.323(4)
O2 C20 1.327(4)
O3 C37 1.440(4)
O3 H3O 0.8295
O4 C40 1.452(5)
O4 H4O 0.9668
N1 C7 1.289(4)
N1 C8 1.480(4)
N2 C14 1.284(4)
N2 C13 1.484(4)
C1 C6 1.408(5)
C1 C2 1.425(5)
C2 C3 1.398(5)
C2 C21 1.533(6)
C3 C4 1.409(5)
C3 H3A 0.9500
C4 C5 1.363(5)
C4 C25 1.529(4)
C5 C6 1.419(5)
C5 H5A 0.9500
C6 C7 1.435(5)
C7 H7A 0.9500
C8 C13 1.520(4)
C8 C9 1.523(5)
C8 H8A 1.0000
C9 C10 1.516(5)
C9 H9A 0.9900
C9 H9B 0.9900
C10 C11 1.514(4)
C10 H10A 0.9900
C10 H10B 0.9900
C11 C12 1.532(5)
C11 H11A 0.9900
C11 H11B 0.9900
C12 C13 1.528(4)
C12 H12A 0.9900
C12 H12B 0.9900
C13 H13A 1.0000
C14 C15 1.446(5)
C14 H14A 0.9500
C15 C16 1.410(5)
C15 C20 1.424(5)
C16 C17 1.376(6)
C16 H16A 0.9500
C17 C18 1.391(6)
C17 C29 1.542(5)
C18 C19 1.386(5)
C18 H18A 0.9500
C19 C20 1.418(5)
C19 C33 1.542(6)
C21 C24 1.527(5)
C21 C23 1.541(5)
C21 C22 1.548(5)
C22 H22A 0.9800
C22 H22B 0.9800
C22 H22C 0.9800
C23 H23A 0.9800
C23 H23B 0.9800
C23 H23C 0.9800
C24 H24A 0.9800
C24 H24B 0.9800
C24 H24C 0.9800
C25 C28 1.519(6)
C25 C26 1.538(5)
C25 C27 1.543(5)
C26 H26A 0.9800
C26 H26B 0.9800
C26 H26C 0.9800
C27 H27A 0.9800
C27 H27B 0.9800
C27 H27C 0.9800
C28 H28A 0.9800
C28 H28B 0.9800
C28 H28C 0.9800
C29 C32B 1.450(8)
C29 C31 1.513(9)
C29 C30 1.527(9)
C29 C31B 1.528(9)
C29 C32 1.567(10)
C29 C30B 1.654(8)
C30 H30A 0.9800
C30 H30B 0.9800
C30 H30C 0.9800
C31 H31A 0.9800
C31 H31B 0.9800
C31 H31C 0.9800
C32 H32A 0.9800
C32 H32B 0.9800
C32 H32C 0.9800
C30B H30D 0.9800
C30B H30E 0.9800
C30B H30F 0.9800
C31B H31D 0.9800
C31B H31E 0.9800
C31B H31F 0.9800
C32B H32D 0.9800
C32B H32E 0.9800
C32B H32F 0.9800
C33 C34 1.529(6)
C33 C35 1.542(6)
C33 C36 1.546(6)
C34 H34A 0.9800
C34 H34B 0.9800
C34 H34C 0.9800
C35 H35A 0.9800
C35 H35B 0.9800
C35 H35C 0.9800
C36 H36A 0.9800
C36 H36B 0.9800
C36 H36C 0.9800
C37 C38 1.514(5)
C37 C39 1.514(5)
C37 H37A 1.0000
C38 H38A 0.9800
C38 H38B 0.9800
C38 H38C 0.9800
C39 H39A 0.9800
C39 H39B 0.9800
C39 H39C 0.9800
C40 C42 1.507(6)
C40 C41 1.519(6)
C40 H40A 1.0000
C41 H41A 0.9800
C41 H41B 0.9800
C41 H41C 0.9800
C42 H42A 0.9800
C42 H42B 0.9800
C42 H42C 0.9800
Mn2 O5 1.872(3)
Mn2 O6 1.873(2)
Mn2 N4 1.981(3)
Mn2 N3 1.984(3)
Mn2 O8 2.259(2)
Mn2 O7 2.292(2)
O5 C51 1.317(4)
O6 C70 1.322(4)
O7 C87 1.448(4)
O7 H7O 0.9743
O8 C90 1.447(4)
O8 H8O 0.8558
N3 C57 1.287(4)
N3 C58 1.489(4)
N4 C64 1.283(4)
N4 C63 1.493(4)
C51 C56 1.413(5)
C51 C52 1.432(5)
C52 C53 1.395(5)
C52 C71 1.536(5)
C53 C54 1.416(5)
C53 H53A 0.9500
C54 C55 1.377(6)
C54 C75 1.529(5)
C55 C56 1.405(5)
C55 H55A 0.9500
C56 C57 1.439(5)
C57 H57A 0.9500
C58 C63 1.522(4)
C58 C59 1.532(4)
C58 H58A 1.0000
C59 C60 1.521(5)
C59 H59A 0.9900
C59 H59B 0.9900
C60 C61 1.531(5)
C60 H60A 0.9900
C60 H60B 0.9900
C61 C62 1.526(5)
C61 H61A 0.9900
C61 H61B 0.9900
C62 C63 1.515(5)
C62 H62A 0.9900
C62 H62B 0.9900
C63 H63A 1.0000
C64 C65 1.447(5)
C64 H64A 0.9500
C65 C66 1.404(5)
C65 C70 1.430(5)
C66 C67 1.379(5)
C66 H66A 0.9500
C67 C68 1.408(5)
C67 C79 1.534(4)
C68 C69 1.384(5)
C68 H68A 0.9500
C69 C70 1.421(5)
C69 C83 1.542(5)
C71 C73 1.527(6)
C71 C74 1.537(6)
C71 C72 1.543(5)
C72 H72A 0.9800
C72 H72B 0.9800
C72 H72C 0.9800
C73 H73A 0.9800
C73 H73B 0.9800
C73 H73C 0.9800
C74 H74A 0.9800
C74 H74B 0.9800
C74 H74C 0.9800
C75 C78 1.523(5)
C75 C77 1.531(5)
C75 C76 1.541(6)
C76 H76A 0.9800
C76 H76B 0.9800
C76 H76C 0.9800
C77 H77A 0.9800
C77 H77B 0.9800
C77 H77C 0.9800
C78 H78A 0.9800
C78 H78B 0.9800
C78 H78C 0.9800
C79 C82 1.523(6)
C79 C80 1.536(6)
C79 C81 1.537(5)
C80 H80A 0.9800
C80 H80B 0.9800
C80 H80C 0.9800
C81 H81A 0.9800
C81 H81B 0.9800
C81 H81C 0.9800
C82 H82A 0.9800
C82 H82B 0.9800
C82 H82C 0.9800
C83 C85 1.537(5)
C83 C86 1.540(5)
C83 C84 1.541(5)
C84 H84A 0.9800
C84 H84B 0.9800
C84 H84C 0.9800
C85 H85A 0.9800
C85 H85B 0.9800
C85 H85C 0.9800
C86 H86A 0.9800
C86 H86B 0.9800
C86 H86C 0.9800
C87 C88 1.488(8)
C87 C89 1.495(9)
C87 H87A 1.0000
C88 H88A 0.9800
C88 H88B 0.9800
C88 H88C 0.9800
C89 H89A 0.9800
C89 H89B 0.9800
C89 H89C 0.9800
C88B H88D 0.9800
C88B H88E 0.9800
C88B H88F 0.9800
C89B H89D 0.9800
C89B H89E 0.9800
C89B H89F 0.9800
C90 C92 1.498(6)
C90 C91 1.516(6)
C90 H90A 1.0000
C91 H91A 0.9800
C91 H91B 0.9800
C91 H91C 0.9800
C92 H92A 0.9800
C92 H92B 0.9800
C92 H92C 0.9800
Sb1 F4 1.857(3)
Sb1 F2 1.867(3)
Sb1 F6 1.870(3)
Sb1 F3 1.877(3)
Sb1 F5 1.879(3)
Sb1 F1 1.879(3)
Sb2 F12B 1.849(15)
Sb2 F11 1.868(5)
Sb2 F8 1.870(3)
Sb2 F10 1.873(3)
Sb2 F7 1.876(3)
Sb2 F12 1.877(5)
Sb2 F9 1.883(3)
Sb2 F11B 1.900(13)
O1S C1S 1.414(5)
O1S H1S 0.9238
C1S C3S 1.502(7)
C1S C2S 1.508(7)
C1S H1SA 1.0000
C2S H2SA 0.9800
C2S H2SB 0.9800
C2S H2SC 0.9800
C3S H3SA 0.9800
C3S H3SB 0.9800
C3S H3SC 0.9800
O2S C4S 1.453(5)
O2S H2S 0.9420
C4S C6S 1.509(5)
C4S C5S 1.512(6)
C4S H4SA 1.0000
C5S H5SA 0.9800
C5S H5SB 0.9800
C5S H5SC 0.9800
C6S H6SA 0.9800
C6S H6SB 0.9800
C6S H6SC 0.9800
O3S C7S 1.439(5)
O3S H3S 0.9166
C7S C9S 1.481(7)
C7S C8S 1.514(7)
C7S H7SA 1.0000
C8S H8SA 0.9800
C8S H8SB 0.9800
C8S H8SC 0.9800
C9S H9SA 0.9800
C9S H9SB 0.9800
C9S H9SC 0.9800
O4S C10S 1.430(5)
O4S H4S 0.9141
C10S C12S 1.511(5)
C10S C11S 1.518(6)
C10S H10C 1.0000
C11S H11C 0.9800
C11S H11D 0.9800
C11S H11E 0.9800
C12S H12C 0.9800
C12S H12D 0.9800
C12S H12E 0.9800
C1P C2P 1.516(9)
C1P H1PA 0.9800
C1P H1PB 0.9800
C1P H1PC 0.9800
C2P C3P 1.424(9)
C2P H2PA 0.9900
C2P H2PB 0.9900
C3P C4P 1.441(9)
C3P H3PA 0.9900
C3P H3PB 0.9900
C4P C5P 1.435(9)
C4P H4PA 0.9900
C4P H4PB 0.9900
C5P H5PA 0.9800
C5P H5PB 0.9800
C5P H5PC 0.9800
C2Q H2QA 0.9900
C2Q H2QB 0.9900
C4Q H4QA 0.9900
C4Q H4QB 0.9900

loop_
_geom_hbond_atom_site_label_D
_geom_hbond_atom_site_label_H
_geom_hbond_atom_site_label_A
_geom_hbond_distance_DH
_geom_hbond_distance_HA
_geom_hbond_distance_DA
_geom_hbond_angle_DHA
_geom_hbond_site_symmetry_A
O3 H3O O2S 0.83 1.93 2.757(4) 177.9 1_545
O4 H4O O3S 0.97 1.75 2.712(4) 172.8 .
O7 H7O O4S 0.97 1.82 2.787(4) 171.9 .
O8 H8O O1S 0.86 1.92 2.756(4) 166.7 1_655
O1S H1S F3 0.92 1.87 2.791(4) 173.8 .
O2S H2S F1 0.94 1.98 2.875(4) 158.6 .
O3S H3S F7 0.92 1.88 2.780(5) 165.1 1_445
O4S H4S F9 0.91 2.00 2.898(4) 167.5 .

loop_
_geom_torsion_atom_site_label_1
_geom_torsion_atom_site_label_2
_geom_torsion_atom_site_label_3
_geom_torsion_atom_site_label_4
_geom_torsion
O2 Mn1 O1 C1 155.9(3)
N1 Mn1 O1 C1 -21.4(3)
O4 Mn1 O1 C1 -110.6(3)
O3 Mn1 O1 C1 66.6(3)
O1 Mn1 O2 C20 160.6(3)
N2 Mn1 O2 C20 -18.7(3)
O4 Mn1 O2 C20 70.0(3)
O3 Mn1 O2 C20 -106.3(3)
O2 Mn1 O3 C37 22.8(3)
O1 Mn1 O3 C37 117.8(3)
N1 Mn1 O3 C37 -150.8(3)
N2 Mn1 O3 C37 -68.6(3)
O2 Mn1 O4 C40 98.2(3)
O1 Mn1 O4 C40 3.1(3)
N1 Mn1 O4 C40 -88.4(3)
N2 Mn1 O4 C40 -170.5(3)
O1 Mn1 N1 C7 15.0(3)
N2 Mn1 N1 C7 -166.1(3)
O4 Mn1 N1 C7 105.2(3)
O3 Mn1 N1 C7 -78.1(3)
O1 Mn1 N1 C8 -164.7(2)
N2 Mn1 N1 C8 14.2(2)
O4 Mn1 N1 C8 -74.5(2)
O3 Mn1 N1 C8 102.2(2)
O2 Mn1 N2 C14 14.5(3)
N1 Mn1 N2 C14 -168.3(3)
O4 Mn1 N2 C14 -78.9(3)
O3 Mn1 N2 C14 103.5(3)
O2 Mn1 N2 C13 -164.32(19)
N1 Mn1 N2 C13 12.88(19)
O4 Mn1 N2 C13 102.29(19)
O3 Mn1 N2 C13 -75.36(19)
Mn1 O1 C1 C6 16.5(5)
Mn1 O1 C1 C2 -164.3(2)
O1 C1 C2 C3 178.9(3)
C6 C1 C2 C3 -1.9(5)
O1 C1 C2 C21 -1.4(5)
C6 C1 C2 C21 177.8(3)
C1 C2 C3 C4 0.3(5)
C21 C2 C3 C4 -179.5(3)
C2 C3 C4 C5 1.7(5)
C2 C3 C4 C25 -177.1(3)
C3 C4 C5 C6 -2.0(5)
C25 C4 C5 C6 176.7(3)
O1 C1 C6 C5 -179.2(3)
C2 C1 C6 C5 1.7(5)
O1 C1 C6 C7 1.6(5)
C2 C1 C6 C7 -177.6(3)
C4 C5 C6 C1 0.4(5)
C4 C5 C6 C7 179.7(3)
C8 N1 C7 C6 175.0(3)
Mn1 N1 C7 C6 -4.6(5)
C1 C6 C7 N1 -7.2(6)
C5 C6 C7 N1 173.6(3)
C7 N1 C8 C13 143.4(3)
Mn1 N1 C8 C13 -36.9(3)
C7 N1 C8 C9 18.9(5)
Mn1 N1 C8 C9 -161.4(2)
N1 C8 C9 C10 177.6(3)
C13 C8 C9 C10 55.6(4)
C8 C9 C10 C11 -54.3(4)
C9 C10 C11 C12 55.7(4)
C10 C11 C12 C13 -56.8(4)
C14 N2 C13 C8 145.2(3)
Mn1 N2 C13 C8 -35.9(3)
C14 N2 C13 C12 21.0(4)
Mn1 N2 C13 C12 -160.1(2)
N1 C8 C13 N2 45.3(3)
C9 C8 C13 N2 173.2(2)
N1 C8 C13 C12 173.2(3)
C9 C8 C13 C12 -58.9(3)
C11 C12 C13 N2 -179.1(3)
C11 C12 C13 C8 58.7(3)
C13 N2 C14 C15 173.6(3)
Mn1 N2 C14 C15 -5.1(5)
N2 C14 C15 C16 176.5(3)
N2 C14 C15 C20 -7.6(5)
C20 C15 C16 C17 0.8(5)
C14 C15 C16 C17 176.8(3)
C15 C16 C17 C18 -2.9(5)
C15 C16 C17 C29 177.1(3)
C16 C17 C18 C19 2.0(6)
C29 C17 C18 C19 -178.1(3)
C17 C18 C19 C20 1.2(6)
C17 C18 C19 C33 -176.5(4)
Mn1 O2 C20 C19 -170.0(2)
Mn1 O2 C20 C15 12.2(5)
C18 C19 C20 O2 178.8(3)
C33 C19 C20 O2 -3.5(5)
C18 C19 C20 C15 -3.4(5)
C33 C19 C20 C15 174.4(3)
C16 C15 C20 O2 -179.8(3)
C14 C15 C20 O2 4.5(5)
C16 C15 C20 C19 2.4(5)
C14 C15 C20 C19 -173.3(3)
C3 C2 C21 C24 -1.7(5)
C1 C2 C21 C24 178.5(3)
C3 C2 C21 C23 118.8(4)
C1 C2 C21 C23 -60.9(4)
C3 C2 C21 C22 -121.3(4)
C1 C2 C21 C22 59.0(4)
C5 C4 C25 C28 7.1(5)
C3 C4 C25 C28 -174.2(3)
C5 C4 C25 C26 -113.7(4)
C3 C4 C25 C26 65.0(4)
C5 C4 C25 C27 127.0(4)
C3 C4 C25 C27 -54.3(4)
C16 C17 C29 C32B 132.2(5)
C18 C17 C29 C32B -47.8(6)
C16 C17 C29 C31 -71.8(6)
C18 C17 C29 C31 108.2(6)
C16 C17 C29 C30 49.6(6)
C18 C17 C29 C30 -130.3(6)
C16 C17 C29 C31B -97.6(5)
C18 C17 C29 C31B 82.5(5)
C16 C17 C29 C32 168.3(5)
C18 C17 C29 C32 -11.7(6)
C16 C17 C29 C30B 11.0(6)
C18 C17 C29 C30B -168.9(4)
C18 C19 C33 C34 117.9(4)
C20 C19 C33 C34 -59.7(5)
C18 C19 C33 C35 -2.0(6)
C20 C19 C33 C35 -179.6(4)
C18 C19 C33 C36 -121.4(4)
C20 C19 C33 C36 60.9(5)
Mn1 O3 C37 C38 119.2(3)
Mn1 O3 C37 C39 -117.0(3)
Mn1 O4 C40 C42 129.1(3)
Mn1 O4 C40 C41 -105.3(3)
O6 Mn2 O5 C51 -166.5(3)
N4 Mn2 O5 C51 65.7(7)
N3 Mn2 O5 C51 5.7(3)
O8 Mn2 O5 C51 -77.5(3)
O7 Mn2 O5 C51 100.6(3)
O5 Mn2 O6 C70 -161.8(3)
N4 Mn2 O6 C70 9.8(3)
N3 Mn2 O6 C70 68.5(7)
O8 Mn2 O6 C70 103.4(3)
O7 Mn2 O6 C70 -73.1(3)
O5 Mn2 O7 C87 -33.4(3)
O6 Mn2 O7 C87 -128.1(3)
N4 Mn2 O7 C87 140.4(3)
N3 Mn2 O7 C87 58.2(3)
O5 Mn2 O8 C90 -90.6(3)
O6 Mn2 O8 C90 4.1(3)
N4 Mn2 O8 C90 95.8(3)
N3 Mn2 O8 C90 178.3(3)
O5 Mn2 N3 C57 -5.0(3)
O6 Mn2 N3 C57 124.9(6)
N4 Mn2 N3 C57 -175.7(3)
O8 Mn2 N3 C57 89.8(3)
O7 Mn2 N3 C57 -93.6(3)
O5 Mn2 N3 C58 -175.97(19)
O6 Mn2 N3 C58 -46.1(7)
N4 Mn2 N3 C58 13.31(19)
O8 Mn2 N3 C58 -81.24(19)
O7 Mn2 N3 C58 95.38(19)
O5 Mn2 N4 C64 123.3(6)
O6 Mn2 N4 C64 -4.6(3)
N3 Mn2 N4 C64 -175.9(3)
O8 Mn2 N4 C64 -93.4(3)
O7 Mn2 N4 C64 88.2(3)
O5 Mn2 N4 C63 -46.6(7)
O6 Mn2 N4 C63 -174.5(2)
N3 Mn2 N4 C63 14.2(2)
O8 Mn2 N4 C63 96.7(2)
O7 Mn2 N4 C63 -81.8(2)
Mn2 O5 C51 C56 -3.5(5)
Mn2 O5 C51 C52 177.9(2)
O5 C51 C52 C53 -176.1(3)
C56 C51 C52 C53 5.2(5)
O5 C51 C52 C71 5.2(5)
C56 C51 C52 C71 -173.4(3)
C51 C52 C53 C54 -2.4(6)
C71 C52 C53 C54 176.3(3)
C52 C53 C54 C55 -1.6(6)
C52 C53 C54 C75 176.2(3)
C53 C54 C55 C56 2.8(5)
C75 C54 C55 C56 -175.1(3)
C54 C55 C56 C51 0.2(5)
C54 C55 C56 C57 178.8(3)
O5 C51 C56 C55 177.1(3)
C52 C51 C56 C55 -4.3(5)
O5 C51 C56 C57 -1.5(5)
C52 C51 C56 C57 177.1(3)
C58 N3 C57 C56 172.6(3)
Mn2 N3 C57 C56 2.3(4)
C55 C56 C57 N3 -176.8(3)
C51 C56 C57 N3 1.9(5)
C57 N3 C58 C63 151.8(3)
Mn2 N3 C58 C63 -36.8(3)
C57 N3 C58 C59 28.0(4)
Mn2 N3 C58 C59 -160.6(2)
N3 C58 C59 C60 179.0(3)
C63 C58 C59 C60 57.4(4)
C58 C59 C60 C61 -54.8(4)
C59 C60 C61 C62 54.0(4)
C60 C61 C62 C63 -54.3(4)
C64 N4 C63 C62 28.1(4)
Mn2 N4 C63 C62 -161.5(2)
C64 N4 C63 C58 152.1(3)
Mn2 N4 C63 C58 -37.5(3)
C61 C62 C63 N4 178.7(3)
C61 C62 C63 C58 57.0(4)
N3 C58 C63 N4 46.6(3)
C59 C58 C63 N4 173.7(3)
N3 C58 C63 C62 173.6(3)
C59 C58 C63 C62 -59.3(3)
C63 N4 C64 C65 169.6(3)
Mn2 N4 C64 C65 0.6(5)
N4 C64 C65 C66 -172.6(3)
N4 C64 C65 C70 1.4(5)
C70 C65 C66 C67 -0.8(5)
C64 C65 C66 C67 173.3(3)
C65 C66 C67 C68 2.1(5)
C65 C66 C67 C79 -174.6(3)
C66 C67 C68 C69 -0.7(5)
C79 C67 C68 C69 176.0(3)
C67 C68 C69 C70 -1.9(5)
C67 C68 C69 C83 -179.8(3)
Mn2 O6 C70 C69 168.5(2)
Mn2 O6 C70 C65 -10.4(5)
C68 C69 C70 O6 -175.8(3)
C83 C69 C70 O6 2.0(5)
C68 C69 C70 C65 3.1(5)
C83 C69 C70 C65 -179.0(3)
C66 C65 C70 O6 177.1(3)
C64 C65 C70 O6 3.4(5)
C66 C65 C70 C69 -1.9(5)
C64 C65 C70 C69 -175.6(3)
C53 C52 C71 C73 119.0(4)
C51 C52 C71 C73 -62.3(4)
C53 C52 C71 C74 -0.6(5)
C51 C52 C71 C74 178.0(4)
C53 C52 C71 C72 -118.9(4)
C51 C52 C71 C72 59.7(5)
C55 C54 C75 C78 -52.7(5)
C53 C54 C75 C78 129.6(4)
C55 C54 C75 C77 67.2(5)
C53 C54 C75 C77 -110.5(4)
C55 C54 C75 C76 -173.0(3)
C53 C54 C75 C76 9.4(5)
C66 C67 C79 C82 -133.1(4)
C68 C67 C79 C82 50.3(5)
C66 C67 C79 C80 -11.8(5)
C68 C67 C79 C80 171.7(4)
C66 C67 C79 C81 107.9(4)
C68 C67 C79 C81 -68.6(4)
C68 C69 C83 C85 -119.4(3)
C70 C69 C83 C85 62.8(4)
C68 C69 C83 C86 118.2(3)
C70 C69 C83 C86 -59.6(4)
C68 C69 C83 C84 -0.5(5)
C70 C69 C83 C84 -178.3(3)
Mn2 O7 C87 C88 136.1(4)
Mn2 O7 C87 C89 -112.6(5)
Mn2 O8 C90 C92 99.8(3)
Mn2 O8 C90 C91 -135.7(3)
C1P C2P C3P C4P 168.8(12)
C2P C3P C4P C5P -174.6(12)
